data_4119580
loop_
_publ_author_name
'Shucong Ma'
'Maarten M. J. Smulders'
'Yana R. Hristova'
'Jack K. Clegg'
'Tanya K. Ronson'
'Salvatore Zarra'
'Jonathan R. Nitschke'

_publ_section_title
;
 Chain-Reaction Anion Exchange between Metal-Organic Cages
;
_journal_name_full 'Journal of the American Chemical Society'
_journal_page_first 5678
_journal_page_last 5684
_journal_paper_doi 10.1021/ja311882h
_journal_volume 135
_journal_year 2013
_chemical_formula_moiety 'C192 H156 N24 O12 Fe4, 8(B F4), 3.5(C2 H3 N)'
_chemical_formula_sum 'C199 H166.5 B8 F32 Fe4 N27.5 O12'
_chemical_formula_weight 4052.98
_chemical_name_systematic
; 
 ? 
;
_space_group_IT_number 14
_symmetry_cell_setting monoclinic
_symmetry_Int_Tables_number 14
_symmetry_space_group_name_Hall '-P 2ybc'
_symmetry_space_group_name_H-M 'P 1 21/c 1'
_atom_sites_solution_hydrogens geom
_atom_sites_solution_primary direct
_atom_sites_solution_secondary difmap
_audit_creation_method SHELXL-97
_cell_angle_alpha 90.00
_cell_angle_beta 96.369(3)
_cell_angle_gamma 90.00
_cell_formula_units_Z 4
_cell_length_a 27.191(11)
_cell_length_b 39.825(15)
_cell_length_c 20.852(8)
_cell_measurement_reflns_used 31058
_cell_measurement_temperature 100(2)
_cell_measurement_theta_max 22.5
_cell_measurement_theta_min 1.2
_cell_volume 22441(15)
_computing_cell_refinement
;
CrystalClear-SM Expert 2.0 r5 (Rigaku, 2010)
;
_computing_data_collection
;
CrystalClear-SM Expert 2.0 r5 (Rigaku, 2010)
;
_computing_data_reduction
;
CrystalClear-SM Expert 2.0 r5 (Rigaku, 2010)
;
_computing_molecular_graphics
;ORTEP-3 (Farrugia, 1997)
WINGX-32 (Farrugia, 1999) 
;
_computing_publication_material 'enCIFer 1.1 (CCDC, 2005)'
_computing_structure_refinement 'SHELXH-97 (Sheldrick, 1997)'
_computing_structure_solution 'SUPERFLIP (Palatinus & Chapuis, 2007)'
_diffrn_ambient_temperature 100(2)
_diffrn_detector_area_resol_mean 28.5714
_diffrn_measured_fraction_theta_full 0.996
_diffrn_measured_fraction_theta_max 0.996
_diffrn_measurement_device_type 'Rigaku Saturn 724+ detector on Crystal Logic diffractometer'
_diffrn_measurement_method '\w  scans'
_diffrn_radiation_monochromator 'silicon double crystal'
_diffrn_radiation_source 'Diamond beamline I19'
_diffrn_radiation_type synchrotron
_diffrn_radiation_wavelength 0.68890
_diffrn_reflns_av_R_equivalents 0.1108
_diffrn_reflns_av_sigmaI/netI 0.0810
_diffrn_reflns_limit_h_max 27
_diffrn_reflns_limit_h_min -27
_diffrn_reflns_limit_k_max 39
_diffrn_reflns_limit_k_min -37
_diffrn_reflns_limit_l_max 20
_diffrn_reflns_limit_l_min -20
_diffrn_reflns_number 118110
_diffrn_reflns_theta_full 20.15
_diffrn_reflns_theta_max 20.15
_diffrn_reflns_theta_min 2.88
_exptl_absorpt_coefficient_mu 0.338
_exptl_absorpt_correction_T_max 1.000
_exptl_absorpt_correction_T_min 0.409
_exptl_absorpt_correction_type multi-scan
_exptl_absorpt_process_details 'CrystalClear-SM Expert 2.0 r5 (Rigaku, 2010)'
_exptl_crystal_colour 'dark purple'
_exptl_crystal_density_diffrn 1.200
_exptl_crystal_description blade
_exptl_crystal_F_000 8324
_exptl_crystal_size_max 0.1
_exptl_crystal_size_mid 0.01
_exptl_crystal_size_min 0.001
_platon_squeeze_details
;
electrons included as missing tetrafluoroborate anions.
;
_refine_diff_density_max 1.318
_refine_diff_density_min -0.847
_refine_diff_density_rms 0.090
_refine_ls_extinction_method none
_refine_ls_goodness_of_fit_ref 1.487
_refine_ls_hydrogen_treatment constr
_refine_ls_matrix_type full
_refine_ls_number_parameters 2045
_refine_ls_number_reflns 23420
_refine_ls_number_restraints 13
_refine_ls_restrained_S_all 1.487
_refine_ls_R_factor_all 0.1613
_refine_ls_R_factor_gt 0.1310
_refine_ls_shift/su_max 0.001
_refine_ls_shift/su_mean 0.000
_refine_ls_structure_factor_coef Fsqd
_refine_ls_weighting_details 'calc w=1/[\s^2^(Fo^2^)+(0.1000P)^2^+25.0000P] where P=(Fo^2^+2Fc^2^)/3'
_refine_ls_weighting_scheme calc
_refine_ls_wR_factor_gt 0.3031
_refine_ls_wR_factor_ref 0.3206
_reflns_number_gt 16737
_reflns_number_total 23420
_reflns_threshold_expression >2sigma(I)
_cod_data_source_file ja311882h_si_002_1.cif
_cod_data_source_block squeezed
_cod_original_cell_volume 22442(15)
_cod_original_formula_sum 'C199 H166.50 B8 F32 Fe4 N27.50 O12'
_cod_database_code 4119580

loop_
_symmetry_equiv_pos_as_xyz
'x, y, z'
'-x, y+1/2, -z+1/2'
'-x, -y, -z'
'x, -y-1/2, z-1/2'

loop_
_atom_site_label
_atom_site_type_symbol
_atom_site_fract_x
_atom_site_fract_y
_atom_site_fract_z
_atom_site_U_iso_or_equiv
_atom_site_adp_type
_atom_site_occupancy
_atom_site_symmetry_multiplicity
_atom_site_calc_flag
_atom_site_refinement_flags
_atom_site_disorder_assembly
_atom_site_disorder_group
C1 C 0.0881(6) 0.3624(3) -0.3446(7) 0.104(4) Uani 1 1 d . . .
C2 C 0.1279(7) 0.3689(4) -0.3052(7) 0.146(6) Uani 1 1 d . . .
H2 H 0.1563 0.3549 -0.3023 0.176 Uiso 1 1 calc R . .
C3 C 0.1253(7) 0.4009(4) -0.2640(6) 0.128(5) Uani 1 1 d . . .
H3 H 0.1527 0.4069 -0.2340 0.154 Uiso 1 1 calc R . .
C4 C 0.0873(5) 0.4190(3) -0.2696(6) 0.079(3) Uani 1 1 d . . .
C5 C 0.0473(6) 0.4100(3) -0.3085(6) 0.102(4) Uani 1 1 d . . .
H5 H 0.0181 0.4232 -0.3102 0.122 Uiso 1 1 calc R . .
C6 C 0.0480(7) 0.3811(4) -0.3470(6) 0.114(5) Uani 1 1 d . . .
H6 H 0.0194 0.3751 -0.3750 0.137 Uiso 1 1 calc R . .
C7 C 0.0691(4) 0.4494(3) -0.1822(5) 0.081(3) Uani 1 1 d . . .
H7 H 0.0528 0.4304 -0.1670 0.097 Uiso 1 1 calc R . .
C8 C 0.0701(3) 0.4812(3) -0.1505(5) 0.065(3) Uani 1 1 d . . .
C9 C 0.0487(3) 0.4866(2) -0.0945(5) 0.068(3) Uani 1 1 d . . .
H9 H 0.0335 0.4685 -0.0743 0.082 Uiso 1 1 calc R . .
C10 C 0.0492(4) 0.5183(3) -0.0680(5) 0.077(3) Uani 1 1 d . . .
H10 H 0.0353 0.5224 -0.0289 0.093 Uiso 1 1 calc R . .
C11 C 0.0701(3) 0.5436(2) -0.0989(5) 0.060(2) Uani 1 1 d . . .
C12 C 0.0925(4) 0.5359(3) -0.1547(4) 0.066(3) Uani 1 1 d . . .
H12 H 0.1082 0.5534 -0.1758 0.079 Uiso 1 1 calc R . .
C13 C 0.0693(4) 0.5789(2) -0.0763(4) 0.064(3) Uani 1 1 d . . .
C14 C 0.0512(6) 0.5868(3) -0.0229(6) 0.114(5) Uani 1 1 d . . .
H14 H 0.0409 0.5694 0.0037 0.137 Uiso 1 1 calc R . .
C15 C 0.0467(5) 0.6191(3) -0.0047(6) 0.117(5) Uani 1 1 d . . .
H15 H 0.0322 0.6240 0.0336 0.140 Uiso 1 1 calc R . .
C16 C 0.0633(4) 0.6458(2) -0.0417(5) 0.069(3) Uani 1 1 d . . .
C17 C 0.0808(5) 0.6373(3) -0.0947(6) 0.099(4) Uani 1 1 d . . .
H17 H 0.0921 0.6541 -0.1217 0.119 Uiso 1 1 calc R . .
C18 C 0.0832(5) 0.6040(3) -0.1124(6) 0.113(4) Uani 1 1 d . . .
H18 H 0.0953 0.5987 -0.1523 0.136 Uiso 1 1 calc R . .
C19 C 0.0564(4) 0.6802(2) -0.0217(4) 0.066(3) Uani 1 1 d . . .
C20 C 0.0554(3) 0.6892(3) 0.0416(5) 0.068(3) Uani 1 1 d . . .
H20 H 0.0586 0.6718 0.0728 0.081 Uiso 1 1 calc R . .
C21 C 0.0459(4) 0.7447(2) 0.0188(5) 0.066(3) Uani 1 1 d . . .
C22 C 0.0485(5) 0.7390(3) -0.0445(5) 0.100(4) Uani 1 1 d . . .
H22 H 0.0474 0.7571 -0.0744 0.120 Uiso 1 1 calc R . .
C23 C 0.0528(5) 0.7059(3) -0.0647(5) 0.103(4) Uani 1 1 d . . .
H23 H 0.0532 0.7012 -0.1093 0.123 Uiso 1 1 calc R . .
C24 C 0.0408(4) 0.7768(3) 0.0462(5) 0.078(3) Uani 1 1 d . . .
H24 H 0.0372 0.7963 0.0201 0.094 Uiso 1 1 calc R . .
C25 C 0.0381(4) 0.8112(2) 0.1370(5) 0.066(3) Uani 1 1 d . . .
C26 C 0.0804(4) 0.8211(2) 0.1776(5) 0.071(3) Uani 1 1 d . . .
H26 H 0.1092 0.8074 0.1839 0.085 Uiso 1 1 calc R . .
C27 C 0.0780(4) 0.8519(2) 0.2078(5) 0.076(3) Uani 1 1 d . . .
H27 H 0.1054 0.8592 0.2367 0.091 Uiso 1 1 calc R . .
C28 C 0.0378(4) 0.8717(3) 0.1971(5) 0.073(3) Uani 1 1 d . . .
C29 C -0.0019(4) 0.8605(3) 0.1563(5) 0.083(3) Uani 1 1 d . . .
H29 H -0.0305 0.8744 0.1491 0.099 Uiso 1 1 calc R . .
C30 C -0.0531(5) 0.4650(3) -0.3958(6) 0.103(4) Uani 1 1 d . . .
C31 C -0.0192(6) 0.4746(3) -0.4339(6) 0.114(5) Uani 1 1 d . . .
H31 H -0.0254 0.4714 -0.4793 0.137 Uiso 1 1 calc R . .
C32 C 0.0249(5) 0.4891(3) -0.4078(5) 0.104(4) Uani 1 1 d . . .
H32 H 0.0495 0.4953 -0.4345 0.125 Uiso 1 1 calc R . .
C33 C 0.0322(4) 0.4944(3) -0.3417(5) 0.082(3) Uani 1 1 d . . .
C34 C -0.0027(5) 0.4864(3) -0.3047(6) 0.094(4) Uani 1 1 d . . .
H34 H 0.0026 0.4907 -0.2597 0.112 Uiso 1 1 calc R . .
C35 C -0.0473(5) 0.4716(3) -0.3307(6) 0.102(4) Uani 1 1 d . . .
H35 H -0.0725 0.4663 -0.3042 0.123 Uiso 1 1 calc R . .
C36 C 0.0899(4) 0.5372(3) -0.3357(5) 0.072(3) Uani 1 1 d . . .
H36 H 0.0691 0.5485 -0.3685 0.086 Uiso 1 1 calc R . .
C37 C 0.1356(4) 0.5515(3) -0.3104(5) 0.078(3) Uani 1 1 d . . .
C38 C 0.1541(5) 0.5812(3) -0.3289(5) 0.090(3) Uani 1 1 d . . .
H38 H 0.1371 0.5939 -0.3631 0.108 Uiso 1 1 calc R . .
C39 C 0.1976(4) 0.5926(2) -0.2972(6) 0.082(3) Uani 1 1 d . . .
H39 H 0.2109 0.6134 -0.3096 0.098 Uiso 1 1 calc R . .
C40 C 0.2224(4) 0.5746(3) -0.2480(5) 0.075(3) Uani 1 1 d . . .
C41 C 0.2012(4) 0.5443(3) -0.2308(5) 0.069(3) Uani 1 1 d . . .
H41 H 0.2173 0.5316 -0.1960 0.083 Uiso 1 1 calc R . .
C42 C 0.2697(5) 0.5852(3) -0.2137(6) 0.090(3) Uani 1 1 d . . .
C43 C 0.3021(5) 0.5627(3) -0.1822(6) 0.094(3) Uani 1 1 d . . .
H43 H 0.2921 0.5400 -0.1790 0.113 Uiso 1 1 calc R . .
C44 C 0.3487(4) 0.5719(3) -0.1553(6) 0.094(3) Uani 1 1 d . . .
H44 H 0.3705 0.5555 -0.1351 0.113 Uiso 1 1 calc R . .
C45 C 0.3641(4) 0.6050(3) -0.1573(6) 0.090(3) Uani 1 1 d . . .
C46 C 0.3300(5) 0.6278(3) -0.1861(6) 0.097(4) Uani 1 1 d . . .
H46 H 0.3387 0.6509 -0.1867 0.117 Uiso 1 1 calc R . .
C47 C 0.2845(5) 0.6183(3) -0.2136(6) 0.096(4) Uani 1 1 d . . .
H47 H 0.2625 0.6347 -0.2331 0.115 Uiso 1 1 calc R . .
C48 C 0.4145(4) 0.6153(3) -0.1326(7) 0.1129(14) Uani 1 1 d . . .
C49 C 0.4528(4) 0.5940(3) -0.1320(7) 0.1129(14) Uani 1 1 d . . .
H49 H 0.4476 0.5717 -0.1473 0.135 Uiso 1 1 calc R . .
C50 C 0.5001(4) 0.6046(3) -0.1089(7) 0.1129(14) Uani 1 1 d . . .
H50 H 0.5277 0.5897 -0.1046 0.135 Uiso 1 1 calc R . .
C51 C 0.5045(4) 0.6390(3) -0.0921(7) 0.1129(14) Uani 1 1 d . . .
C52 C 0.4221(4) 0.6466(3) -0.1090(7) 0.1129(14) Uani 1 1 d . . .
H52 H 0.3943 0.6610 -0.1084 0.135 Uiso 1 1 calc R . .
C53 C 0.5514(4) 0.6546(3) -0.0689(7) 0.1129(14) Uani 1 1 d . . .
H53 H 0.5816 0.6426 -0.0679 0.135 Uiso 1 1 calc R . .
C54 C 0.5965(3) 0.6979(3) -0.0231(7) 0.189(3) Uani 1 1 d G . .
C55 C 0.6041(4) 0.7041(3) 0.0428(7) 0.189(3) Uani 1 1 d G . .
H55 H 0.5778 0.7009 0.0687 0.227 Uiso 1 1 calc R . .
C56 C 0.6500(4) 0.7151(3) 0.0710(6) 0.189(3) Uani 1 1 d G . .
H56 H 0.6551 0.7193 0.1161 0.227 Uiso 1 1 calc R . .
C57 C 0.6884(3) 0.7198(3) 0.0332(7) 0.189(3) Uani 1 1 d G . .
C58 C 0.6809(4) 0.7136(3) -0.0328(7) 0.189(3) Uani 1 1 d G . .
H58 H 0.7072 0.7168 -0.0586 0.227 Uiso 1 1 calc R . .
C59 C 0.6350(4) 0.7027(3) -0.0609(6) 0.189(3) Uani 1 1 d G . .
H59 H 0.6298 0.6984 -0.1060 0.227 Uiso 1 1 calc R . .
C61 C 0.1387(5) 0.4731(3) -0.5120(5) 0.084(3) Uani 1 1 d . . .
C62 C 0.1168(6) 0.4507(3) -0.4800(5) 0.114(5) Uani 1 1 d . . .
H62 H 0.0945 0.4352 -0.5023 0.136 Uiso 1 1 calc R . .
C63 C 0.1257(5) 0.4494(3) -0.4143(6) 0.112(4) Uani 1 1 d . . .
H63 H 0.1102 0.4327 -0.3910 0.135 Uiso 1 1 calc R . .
C64 C 0.1567(4) 0.4721(3) -0.3824(4) 0.074(3) Uani 1 1 d . . .
C65 C 0.1763(4) 0.4948(3) -0.4150(5) 0.084(3) Uani 1 1 d . . .
H65 H 0.1971 0.5113 -0.3931 0.101 Uiso 1 1 calc R . .
C66 C 0.1674(5) 0.4956(3) -0.4826(6) 0.098(4) Uani 1 1 d . . .
H66 H 0.1821 0.5125 -0.5065 0.117 Uiso 1 1 calc R . .
C67 C 0.2069(6) 0.4591(4) -0.2889(6) 0.120(5) Uani 1 1 d . . .
H67 H 0.2302 0.4504 -0.3153 0.144 Uiso 1 1 calc R . .
C68 C 0.2166(5) 0.4593(4) -0.2220(6) 0.1122(17) Uani 1 1 d . . .
C69 C 0.2594(5) 0.4488(3) -0.1886(6) 0.1122(17) Uani 1 1 d . . .
H69 H 0.2854 0.4403 -0.2108 0.135 Uiso 1 1 calc R . .
C70 C 0.2647(5) 0.4505(3) -0.1218(6) 0.1122(17) Uani 1 1 d . . .
H70 H 0.2944 0.4427 -0.0982 0.135 Uiso 1 1 calc R . .
C71 C 0.2285(5) 0.4631(4) -0.0896(6) 0.1122(17) Uani 1 1 d . . .
C72 C 0.1885(5) 0.4746(3) -0.1274(6) 0.1122(17) Uani 1 1 d . . .
H72 H 0.1625 0.4840 -0.1063 0.135 Uiso 1 1 calc R . .
C73 C 0.2319(5) 0.4659(3) -0.0203(5) 0.093(3) Uani 1 1 d . . .
C74 C 0.2737(5) 0.4592(3) 0.0202(6) 0.096(4) Uani 1 1 d . . .
H74 H 0.3034 0.4538 0.0025 0.115 Uiso 1 1 calc R . .
C75 C 0.2737(5) 0.4602(3) 0.0865(6) 0.096(4) Uani 1 1 d . . .
H75 H 0.3038 0.4558 0.1128 0.115 Uiso 1 1 calc R . .
C76 C 0.2334(5) 0.4671(3) 0.1150(6) 0.085(3) Uani 1 1 d . . .
C78 C 0.1915(5) 0.4713(5) 0.0757(7) 0.160(7) Uani 1 1 d . . .
H78 H 0.1617 0.4747 0.0945 0.193 Uiso 1 1 calc R . .
C79 C 0.1893(6) 0.4711(5) 0.0085(7) 0.161(7) Uani 1 1 d . . .
H79 H 0.1586 0.4744 -0.0173 0.194 Uiso 1 1 calc R . .
C80 C 0.2322(5) 0.4671(3) 0.1845(5) 0.078(3) Uani 1 1 d . . .
C81 C 0.1908(5) 0.4612(3) 0.2107(6) 0.098(4) Uani 1 1 d . . .
H81 H 0.1605 0.4579 0.1841 0.118 Uiso 1 1 calc R . .
C82 C 0.1923(4) 0.4599(3) 0.2770(6) 0.096(4) Uani 1 1 d . . .
H82 H 0.1632 0.4554 0.2969 0.115 Uiso 1 1 calc R . .
C83 C 0.2375(5) 0.4653(3) 0.3141(5) 0.078(3) Uani 1 1 d . . .
C84 C 0.2764(4) 0.4734(2) 0.2258(6) 0.072(3) Uani 1 1 d . . .
H84 H 0.3058 0.4785 0.2071 0.086 Uiso 1 1 calc R . .
C85 C 0.2434(4) 0.4640(2) 0.3838(5) 0.072(3) Uani 1 1 d . . .
H85 H 0.2169 0.4594 0.4087 0.087 Uiso 1 1 calc R . .
C86 C 0.2948(4) 0.4696(3) 0.4792(6) 0.088(3) Uani 1 1 d . . .
C87 C 0.2977(5) 0.4409(3) 0.5109(6) 0.102(4) Uani 1 1 d . . .
H87 H 0.2940 0.4201 0.4887 0.122 Uiso 1 1 calc R . .
C88 C 0.3068(4) 0.4423(3) 0.5798(7) 0.090(4) Uani 1 1 d . . .
H88 H 0.3099 0.4219 0.6036 0.108 Uiso 1 1 calc R . .
C89 C 0.3109(5) 0.4708(5) 0.6107(8) 0.120(5) Uani 1 1 d . . .
C90 C 0.3064(5) 0.5004(4) 0.5793(7) 0.119(4) Uani 1 1 d . . .
H90 H 0.3092 0.5210 0.6025 0.143 Uiso 1 1 calc R . .
C91 C 0.2978(5) 0.5003(3) 0.5126(6) 0.101(4) Uani 1 1 d . . .
H91 H 0.2939 0.5209 0.4895 0.121 Uiso 1 1 calc R . .
C92 C 0.4983(3) 0.4358(2) 0.5124(5) 0.152(2) Uani 1 1 d G . .
C93 C 0.4569(4) 0.4445(2) 0.5426(4) 0.152(2) Uani 1 1 d G . .
H93 H 0.4536 0.4365 0.5848 0.182 Uiso 1 1 calc R . .
C94 C 0.4205(3) 0.4649(2) 0.5109(5) 0.152(2) Uani 1 1 d G . .
H94 H 0.3922 0.4708 0.5315 0.182 Uiso 1 1 calc R . .
C95 C 0.4253(3) 0.4766(2) 0.4492(5) 0.152(2) Uani 1 1 d G . .
C96 C 0.4666(4) 0.4679(2) 0.4190(4) 0.152(2) Uani 1 1 d G . .
H96 H 0.4699 0.4759 0.3768 0.182 Uiso 1 1 calc R . .
C97 C 0.5031(3) 0.4475(2) 0.4507(5) 0.152(2) Uani 1 1 d G . .
H97 H 0.5313 0.4416 0.4301 0.182 Uiso 1 1 calc R . .
C98 C 0.3865(4) 0.5262(3) 0.4324(6) 0.105(4) Uani 1 1 d . . .
H98 H 0.4104 0.5355 0.4641 0.126 Uiso 1 1 calc R . .
C99 C 0.3475(4) 0.5464(3) 0.4005(6) 0.097(4) Uani 1 1 d . . .
C100 C 0.3393(5) 0.5802(3) 0.4104(8) 0.138(6) Uani 1 1 d . . .
H100 H 0.3615 0.5923 0.4403 0.166 Uiso 1 1 calc R . .
C101 C 0.3008(5) 0.5959(3) 0.3789(7) 0.114(4) Uani 1 1 d . . .
H101 H 0.2957 0.6192 0.3861 0.137 Uiso 1 1 calc R . .
C102 C 0.2681(4) 0.5783(3) 0.3356(5) 0.082(3) Uani 1 1 d . . .
C103 C 0.2792(4) 0.5451(2) 0.3280(5) 0.069(3) Uani 1 1 d . . .
H103 H 0.2573 0.5327 0.2982 0.083 Uiso 1 1 calc R . .
C104 C 0.2250(4) 0.5933(2) 0.3025(5) 0.078(3) Uani 1 1 d . . .
C105 C 0.2147(5) 0.6262(3) 0.3107(6) 0.112(4) Uani 1 1 d . . .
H105 H 0.2375 0.6394 0.3377 0.134 Uiso 1 1 calc R . .
C106 C 0.1741(5) 0.6405(3) 0.2826(6) 0.108(4) Uani 1 1 d . . .
H106 H 0.1713 0.6643 0.2852 0.130 Uiso 1 1 calc R . .
C107 C 0.1354(4) 0.6229(2) 0.2495(5) 0.073(3) Uani 1 1 d . . .
C108 C 0.1453(5) 0.5897(3) 0.2399(6) 0.110(4) Uani 1 1 d . . .
H108 H 0.1216 0.5762 0.2150 0.132 Uiso 1 1 calc R . .
C109 C 0.1896(5) 0.5755(3) 0.2662(7) 0.116(5) Uani 1 1 d . . .
H109 H 0.1954 0.5525 0.2585 0.139 Uiso 1 1 calc R . .
C110 C 0.0894(4) 0.6388(3) 0.2243(5) 0.079(3) Uani 1 1 d . . .
C111 C 0.0449(5) 0.6229(3) 0.2169(6) 0.097(4) Uani 1 1 d . . .
H111 H 0.0431 0.5996 0.2260 0.117 Uiso 1 1 calc R . .
C112 C 0.0030(5) 0.6400(3) 0.1965(6) 0.104(4) Uani 1 1 d . . .
H112 H -0.0283 0.6293 0.1953 0.125 Uiso 1 1 calc R . .
C113 C 0.0058(4) 0.6729(2) 0.1775(5) 0.071(3) Uani 1 1 d . . .
C114 C 0.0902(4) 0.6716(2) 0.2047(4) 0.060(2) Uani 1 1 d . . .
H114 H 0.1214 0.6826 0.2070 0.072 Uiso 1 1 calc R . .
C115 C -0.0328(4) 0.6928(3) 0.1503(5) 0.083(3) Uani 1 1 d . . .
H115 H -0.0654 0.6841 0.1423 0.099 Uiso 1 1 calc R . .
C116 C -0.0613(4) 0.7418(3) 0.1003(6) 0.079(3) Uani 1 1 d . . .
C117 C -0.0839(5) 0.7678(3) 0.1266(6) 0.095(4) Uani 1 1 d . . .
H117 H -0.0748 0.7740 0.1703 0.114 Uiso 1 1 calc R . .
C118 C -0.1216(4) 0.7858(3) 0.0882(6) 0.090(3) Uani 1 1 d . . .
H118 H -0.1391 0.8037 0.1054 0.108 Uiso 1 1 calc R . .
C119 C -0.1315(5) 0.7761(3) 0.0259(6) 0.103(4) Uani 1 1 d . . .
C120 C -0.1116(5) 0.7486(3) -0.0012(6) 0.103(4) Uani 1 1 d . . .
H120 H -0.1230 0.7416 -0.0438 0.124 Uiso 1 1 calc R . .
C121 C -0.0748(5) 0.7316(3) 0.0353(6) 0.099(4) Uani 1 1 d . . .
H121 H -0.0585 0.7133 0.0176 0.118 Uiso 1 1 calc R . .
C123 C 0.5485(6) 0.8301(3) -0.1102(6) 0.099(4) Uani 1 1 d . . .
C124 C 0.5003(5) 0.8211(3) -0.1220(6) 0.101(4) Uani 1 1 d . . .
H124 H 0.4772 0.8335 -0.1501 0.121 Uiso 1 1 calc R . .
C125 C 0.4869(5) 0.7921(3) -0.0898(7) 0.107(4) Uani 1 1 d . . .
H125 H 0.4538 0.7841 -0.0971 0.128 Uiso 1 1 calc R . .
C126 C 0.5206(5) 0.7752(3) -0.0482(6) 0.084(3) Uani 1 1 d . . .
C127 C 0.5664(4) 0.7845(3) -0.0410(5) 0.078(3) Uani 1 1 d . . .
H127 H 0.5899 0.7718 -0.0138 0.094 Uiso 1 1 calc R . .
C128 C 0.5815(5) 0.8124(3) -0.0723(6) 0.089(3) Uani 1 1 d . . .
H128 H 0.6152 0.8191 -0.0668 0.107 Uiso 1 1 calc R . .
C129 C 0.5038(6) 0.7472(3) 0.0442(7) 0.129(6) Uani 1 1 d . . .
H129 H 0.5124 0.7672 0.0675 0.155 Uiso 1 1 calc R . .
C130 C 0.4893(5) 0.7188(3) 0.0754(6) 0.1120(17) Uani 1 1 d . . .
C131 C 0.4798(5) 0.7158(3) 0.1382(6) 0.1120(17) Uani 1 1 d . . .
H131 H 0.4806 0.7349 0.1654 0.134 Uiso 1 1 calc R . .
C132 C 0.4692(5) 0.6846(3) 0.1615(6) 0.1120(17) Uani 1 1 d . . .
H132 H 0.4656 0.6822 0.2060 0.134 Uiso 1 1 calc R . .
C133 C 0.4637(5) 0.6575(3) 0.1231(6) 0.1120(17) Uani 1 1 d . . .
C134 C 0.4688(5) 0.6626(3) 0.0607(6) 0.1120(17) Uani 1 1 d . . .
H134 H 0.4629 0.6440 0.0323 0.134 Uiso 1 1 calc R . .
C135 C 0.4501(5) 0.6250(3) 0.1455(7) 0.096(4) Uani 1 1 d . . .
C136 C 0.4273(6) 0.6200(4) 0.1966(8) 0.128(5) Uani 1 1 d . . .
H136 H 0.4173 0.6393 0.2185 0.153 Uiso 1 1 calc R . .
C137 C 0.4165(5) 0.5899(3) 0.2215(6) 0.107(4) Uani 1 1 d . . .
H137 H 0.4002 0.5885 0.2595 0.129 Uiso 1 1 calc R . .
C138 C 0.4295(5) 0.5614(3) 0.1909(6) 0.091(3) Uani 1 1 d . . .
C139 C 0.4536(5) 0.5637(3) 0.1395(7) 0.112(4) Uani 1 1 d . . .
H139 H 0.4634 0.5442 0.1181 0.135 Uiso 1 1 calc R . .
C140 C 0.4646(5) 0.5970(4) 0.1170(8) 0.128(5) Uani 1 1 d . . .
H140 H 0.4827 0.5991 0.0807 0.153 Uiso 1 1 calc R . .
C141 C 0.4202(4) 0.5272(3) 0.2168(5) 0.079(3) Uani 1 1 d . . .
C142 C 0.4479(5) 0.5003(4) 0.1989(6) 0.116(4) Uani 1 1 d . . .
H142 H 0.4717 0.5028 0.1691 0.140 Uiso 1 1 calc R . .
C143 C 0.4387(6) 0.4683(3) 0.2278(6) 0.113(4) Uani 1 1 d . . .
H143 H 0.4559 0.4488 0.2168 0.135 Uiso 1 1 calc R . .
C144 C 0.4056(4) 0.4669(3) 0.2702(5) 0.077(3) Uani 1 1 d . . .
C145 C 0.3878(4) 0.5222(3) 0.2586(5) 0.077(3) Uani 1 1 d . . .
H145 H 0.3688 0.5409 0.2697 0.092 Uiso 1 1 calc R . .
C146 C 0.3938(5) 0.4356(3) 0.2993(5) 0.090(4) Uani 1 1 d . . .
H146 H 0.4090 0.4150 0.2897 0.108 Uiso 1 1 calc R . .
C147 C 0.3522(3) 0.40766(16) 0.3704(4) 0.082(3) Uani 1 1 d G . .
C148 C 0.3897(2) 0.3903(2) 0.4071(5) 0.147(7) Uani 1 1 d G . .
H148 H 0.4226 0.3986 0.4110 0.176 Uiso 1 1 calc R . .
C149 C 0.3790(3) 0.3607(2) 0.4380(5) 0.180(9) Uani 1 1 d G . .
H149 H 0.4047 0.3488 0.4630 0.216 Uiso 1 1 calc R . .
C150 C 0.3309(3) 0.34842(19) 0.4322(5) 0.142(6) Uani 1 1 d G . .
C151 C 0.2934(2) 0.36580(19) 0.3955(4) 0.098(4) Uani 1 1 d G . .
H151 H 0.2604 0.3574 0.3916 0.117 Uiso 1 1 calc R . .
C152 C 0.3040(2) 0.39542(17) 0.3646(4) 0.089(3) Uani 1 1 d G . .
H152 H 0.2783 0.4073 0.3396 0.107 Uiso 1 1 calc R . .
C153 C -0.0763(7) 0.7748(5) 0.3242(8) 0.140(6) Uani 1 1 d . . .
C154 C -0.0633(6) 0.7437(4) 0.3185(7) 0.133(5) Uani 1 1 d . . .
H154 H -0.0838 0.7267 0.3331 0.160 Uiso 1 1 calc R . .
C155 C -0.0228(6) 0.7348(3) 0.2934(7) 0.112(4) Uani 1 1 d . . .
H155 H -0.0144 0.7118 0.2908 0.135 Uiso 1 1 calc R . .
C156 C 0.0070(4) 0.7588(2) 0.2710(5) 0.070(3) Uani 1 1 d . . .
C157 C -0.0070(5) 0.7914(3) 0.2770(5) 0.085(3) Uani 1 1 d . . .
H157 H 0.0118 0.8087 0.2598 0.102 Uiso 1 1 calc R . .
C158 C -0.0468(6) 0.7998(4) 0.3066(7) 0.111(4) Uani 1 1 d . . .
H158 H -0.0540 0.8226 0.3150 0.133 Uiso 1 1 calc R . .
C159 C 0.0925(4) 0.7515(2) 0.2678(4) 0.064(3) Uani 1 1 d . . .
H159 H 0.0979 0.7566 0.3125 0.077 Uiso 1 1 calc R . .
C160 C 0.1320(4) 0.74501(19) 0.2337(4) 0.053(2) Uani 1 1 d . . .
C161 C 0.1800(4) 0.7427(2) 0.2595(5) 0.068(3) Uani 1 1 d . . .
H161 H 0.1890 0.7454 0.3045 0.081 Uiso 1 1 calc R . .
C162 C 0.2154(4) 0.7364(2) 0.2185(5) 0.074(3) Uani 1 1 d . . .
H162 H 0.2492 0.7349 0.2352 0.088 Uiso 1 1 calc R . .
C163 C 0.2017(4) 0.7324(2) 0.1535(5) 0.070(3) Uani 1 1 d . . .
C164 C 0.1506(4) 0.7349(2) 0.1334(5) 0.061(3) Uani 1 1 d . . .
H164 H 0.1403 0.7330 0.0885 0.073 Uiso 1 1 calc R . .
C165 C 0.2359(4) 0.7279(2) 0.1059(5) 0.071(3) Uani 1 1 d . . .
C166 C 0.2826(5) 0.7374(4) 0.1173(6) 0.120(5) Uani 1 1 d . . .
H166 H 0.2939 0.7461 0.1587 0.144 Uiso 1 1 calc R . .
C167 C 0.3154(5) 0.7351(4) 0.0719(7) 0.121(5) Uani 1 1 d . . .
H167 H 0.3492 0.7406 0.0839 0.145 Uiso 1 1 calc R . .
C168 C 0.3010(4) 0.7251(3) 0.0101(6) 0.088(3) Uani 1 1 d . . .
C169 C 0.2528(5) 0.7150(4) -0.0021(6) 0.121(5) Uani 1 1 d . . .
H169 H 0.2405 0.7083 -0.0446 0.145 Uiso 1 1 calc R . .
C170 C 0.2204(5) 0.7144(3) 0.0470(6) 0.103(4) Uani 1 1 d . . .
H170 H 0.1885 0.7046 0.0390 0.124 Uiso 1 1 calc R . .
C172 C 0.3333(4) 0.7249(2) -0.0403(6) 0.078(3) Uani 1 1 d . . .
C173 C 0.3182(4) 0.7321(3) -0.1012(6) 0.085(3) Uani 1 1 d . . .
H173 H 0.2841 0.7365 -0.1137 0.102 Uiso 1 1 calc R . .
C174 C 0.3504(5) 0.7332(3) -0.1457(6) 0.096(4) Uani 1 1 d . . .
H174 H 0.3393 0.7384 -0.1894 0.115 Uiso 1 1 calc R . .
C175 C 0.3990(5) 0.7269(3) -0.1274(6) 0.092(4) Uani 1 1 d . . .
C176 C 0.3841(4) 0.7171(2) -0.0239(5) 0.074(3) Uani 1 1 d . . .
H176 H 0.3952 0.7110 0.0193 0.088 Uiso 1 1 calc R . .
C177 C 0.4392(5) 0.7265(3) -0.1682(6) 0.094(4) Uani 1 1 d . . .
H177 H 0.4335 0.7318 -0.2129 0.113 Uiso 1 1 calc R . .
C178 C 0.5162(4) 0.7191(3) -0.1881(6) 0.190(2) Uani 1 1 d G . .
C179 C 0.5457(5) 0.7473(3) -0.1928(6) 0.190(2) Uani 1 1 d G . .
H179 H 0.5420 0.7662 -0.1661 0.228 Uiso 1 1 calc R . .
C180 C 0.5807(5) 0.7477(3) -0.2366(7) 0.190(2) Uani 1 1 d G . .
H180 H 0.6009 0.7670 -0.2398 0.228 Uiso 1 1 calc R . .
C181 C 0.5862(4) 0.7200(3) -0.2757(6) 0.190(2) Uani 1 1 d G . .
C182 C 0.5567(5) 0.6918(3) -0.2709(6) 0.190(2) Uani 1 1 d G . .
H182 H 0.5605 0.6729 -0.2976 0.228 Uiso 1 1 calc R . .
C183 C 0.5217(5) 0.6913(3) -0.2272(7) 0.190(2) Uani 1 1 d G . .
H183 H 0.5016 0.6721 -0.2240 0.228 Uiso 1 1 calc R . .
C184 C 0.0932(4) 0.4539(3) -0.6109(5) 0.100(4) Uani 1 1 d . . .
H18A H 0.0902 0.4582 -0.6575 0.150 Uiso 1 1 calc R . .
H18B H 0.0615 0.4585 -0.5945 0.150 Uiso 1 1 calc R . .
H18C H 0.1024 0.4304 -0.6026 0.150 Uiso 1 1 calc R . .
C185 C 0.0479(8) 0.3269(4) -0.4271(7) 0.187(9) Uani 1 1 d . . .
H18D H 0.0532 0.3061 -0.4505 0.280 Uiso 1 1 calc R . .
H18E H 0.0434 0.3457 -0.4577 0.280 Uiso 1 1 calc R . .
H18F H 0.0182 0.3247 -0.4047 0.280 Uiso 1 1 calc R . .
C186 C -0.1327(6) 0.4423(4) -0.3890(8) 0.158(7) Uani 1 1 d . . .
H18G H -0.1608 0.4325 -0.4162 0.238 Uiso 1 1 calc R . .
H18H H -0.1434 0.4628 -0.3687 0.238 Uiso 1 1 calc R . .
H18I H -0.1205 0.4262 -0.3555 0.238 Uiso 1 1 calc R . .
C187 C 0.2746(5) 0.3093(4) 0.4669(10) 0.191(9) Uani 1 1 d . . .
H18J H 0.2734 0.2899 0.4957 0.286 Uiso 1 1 calc R . .
H18K H 0.2625 0.3027 0.4227 0.286 Uiso 1 1 calc R . .
H18L H 0.2538 0.3273 0.4811 0.286 Uiso 1 1 calc R . .
C188 C 0.3218(9) 0.5022(5) 0.7142(8) 0.217(11) Uani 1 1 d . . .
H18M H 0.3258 0.4982 0.7609 0.326 Uiso 1 1 calc R . .
H18N H 0.2915 0.5151 0.7024 0.326 Uiso 1 1 calc R . .
H18O H 0.3503 0.5149 0.7023 0.326 Uiso 1 1 calc R . .
C189 C 0.5288(5) 0.4118(4) 0.6154(8) 0.152(2) Uani 1 1 d . . .
H18P H 0.5567 0.3991 0.6370 0.228 Uiso 1 1 calc R . .
H18Q H 0.4979 0.3998 0.6198 0.228 Uiso 1 1 calc R . .
H18R H 0.5276 0.4341 0.6352 0.228 Uiso 1 1 calc R . .
C190 C -0.1308(8) 0.8148(4) 0.3660(10) 0.204(7) Uani 1 1 d U . .
H19A H -0.1624 0.8154 0.3846 0.305 Uiso 1 1 calc R . .
H19B H -0.1336 0.8281 0.3263 0.305 Uiso 1 1 calc R . .
H19C H -0.1047 0.8241 0.3971 0.305 Uiso 1 1 calc R . .
C191 C -0.1845(6) 0.7839(4) -0.0763(7) 0.151(6) Uani 1 1 d . . .
H19D H -0.2108 0.7986 -0.0961 0.227 Uiso 1 1 calc R . .
H19E H -0.1964 0.7606 -0.0773 0.227 Uiso 1 1 calc R . .
H19F H -0.1557 0.7855 -0.1004 0.227 Uiso 1 1 calc R . .
C192 C -0.0040(5) 0.9200(3) 0.2249(6) 0.100(4) Uani 1 1 d . . .
H19G H 0.0021 0.9409 0.2495 0.150 Uiso 1 1 calc R . .
H19H H -0.0300 0.9071 0.2426 0.150 Uiso 1 1 calc R . .
H19I H -0.0144 0.9254 0.1795 0.150 Uiso 1 1 calc R . .
C193 C 0.6045(7) 0.8702(5) -0.1376(10) 0.190(2) Uani 1 1 d . . .
H19J H 0.6068 0.8903 -0.1643 0.284 Uiso 1 1 calc R . .
H19K H 0.6265 0.8528 -0.1513 0.284 Uiso 1 1 calc R . .
H19L H 0.6143 0.8759 -0.0922 0.284 Uiso 1 1 calc R . .
C194 C 0.7671(6) 0.7256(4) 0.0376(11) 0.189(3) Uani 1 1 d . . .
H19M H 0.7968 0.7338 0.0639 0.283 Uiso 1 1 calc R . .
H19N H 0.7625 0.7381 -0.0031 0.283 Uiso 1 1 calc R . .
H19O H 0.7709 0.7017 0.0285 0.283 Uiso 1 1 calc R . .
C195 C -0.0018(4) 0.8300(2) 0.1254(5) 0.066(3) Uani 1 1 d . . .
H195 H -0.0294 0.8228 0.0968 0.079 Uiso 1 1 calc R . .
C196 C 0.6446(7) 0.7404(5) -0.3407(10) 0.190(2) Uani 1 1 d . . .
H19P H 0.6805 0.7369 -0.3344 0.284 Uiso 1 1 calc R . .
H19Q H 0.6364 0.7613 -0.3197 0.284 Uiso 1 1 calc R . .
H19R H 0.6335 0.7417 -0.3870 0.284 Uiso 1 1 calc R . .
N1 N 0.0921(3) 0.44846(19) -0.2335(4) 0.074(2) Uani 1 1 d . . .
N2 N 0.0924(3) 0.5056(2) -0.1788(3) 0.064(2) Uani 1 1 d . . .
N3 N 0.0501(2) 0.7206(2) 0.0631(4) 0.0597(19) Uani 1 1 d . . .
N4 N 0.0410(3) 0.77840(18) 0.1072(4) 0.064(2) Uani 1 1 d . . .
N5 N 0.1661(4) 0.4710(2) -0.3134(4) 0.085(3) Uani 1 1 d . . .
N6 N 0.1823(4) 0.4740(3) -0.1914(5) 0.1122(17) Uani 1 1 d . . .
N7 N 0.2780(3) 0.47257(18) 0.2886(4) 0.066(2) Uani 1 1 d . . .
N8 N 0.2888(3) 0.46983(18) 0.4092(4) 0.072(2) Uani 1 1 d . . .
N9 N 0.3877(3) 0.4953(2) 0.4164(4) 0.080(2) Uani 1 1 d . . .
N10 N 0.3169(3) 0.5285(2) 0.3574(4) 0.074(2) Uani 1 1 d . . .
N11 N 0.0496(3) 0.68920(18) 0.1824(3) 0.0616(19) Uani 1 1 d . . .
N12 N -0.0237(3) 0.7225(2) 0.1363(4) 0.066(2) Uani 1 1 d . . .
N13 N 0.3614(4) 0.4374(2) 0.3387(5) 0.082(3) Uani 1 1 d . . .
N14 N 0.3795(3) 0.4930(2) 0.2864(4) 0.071(2) Uani 1 1 d . . .
N15 N 0.4814(4) 0.6919(2) 0.0350(5) 0.1120(17) Uani 1 1 d . . .
N16 N 0.5052(3) 0.7459(2) -0.0154(5) 0.090(3) Uani 1 1 d . . .
N17 N 0.5506(3) 0.6842(3) -0.0503(6) 0.1129(14) Uani 1 1 d . . .
N18 N 0.4675(3) 0.6585(2) -0.0860(6) 0.1129(14) Uani 1 1 d . . .
N19 N 0.1592(3) 0.5326(2) -0.2618(4) 0.078(2) Uani 1 1 d . . .
N20 N 0.0771(3) 0.5092(2) -0.3140(3) 0.071(2) Uani 1 1 d . . .
N21 N 0.4819(4) 0.7190(2) -0.1422(4) 0.083(2) Uani 1 1 d . . .
N22 N 0.4161(3) 0.7182(2) -0.0663(5) 0.076(2) Uani 1 1 d . . .
N23 N 0.1169(3) 0.73954(17) 0.1713(4) 0.0578(19) Uani 1 1 d . . .
N24 N 0.0482(3) 0.75078(17) 0.2385(4) 0.062(2) Uani 1 1 d . . .
O1 O 0.0913(4) 0.3335(2) -0.3795(5) 0.151(4) Uani 1 1 d . . .
O2 O 0.1307(3) 0.47542(19) -0.5790(3) 0.094(2) Uani 1 1 d . . .
O3 O -0.0943(4) 0.4501(2) -0.4276(4) 0.135(4) Uani 1 1 d . . .
O4 O 0.3233(4) 0.3206(3) 0.4688(6) 0.182(5) Uani 1 1 d . . .
O5 O 0.5360(3) 0.4161(2) 0.5361(5) 0.152(2) Uani 1 1 d . . .
O6 O 0.3185(4) 0.4687(3) 0.6788(4) 0.145(4) Uani 1 1 d . . .
O7 O -0.1187(5) 0.7800(3) 0.3513(6) 0.185(5) Uani 1 1 d U . .
O8 O 0.0393(3) 0.90106(16) 0.2292(3) 0.083(2) Uani 1 1 d . . .
O9 O -0.1703(3) 0.7943(2) -0.0081(4) 0.111(3) Uani 1 1 d . . .
O10 O 0.7309(4) 0.7297(3) 0.0669(8) 0.189(3) Uani 1 1 d . . .
O11 O 0.6243(5) 0.7172(3) -0.3175(6) 0.190(2) Uani 1 1 d . . .
O12 O 0.5575(5) 0.8588(3) -0.1444(6) 0.190(2) Uani 1 1 d . . .
F1 F 0.6392(5) 0.1473(2) 0.1923(5) 0.200(5) Uani 1 1 d . . .
F2 F 0.6897(4) 0.1915(3) 0.2037(5) 0.178(4) Uani 1 1 d . . .
F3 F 0.6316(4) 0.1877(3) 0.1190(5) 0.180(4) Uani 1 1 d . . .
F4 F 0.6081(5) 0.1965(3) 0.2140(7) 0.210(6) Uani 1 1 d . . .
F5 F 0.4063(5) 0.3836(3) 0.1930(6) 0.215(5) Uani 1 1 d . . .
F6 F 0.3435(5) 0.3668(3) 0.1250(7) 0.226(5) Uani 1 1 d . . .
F7 F 0.3815(5) 0.4151(5) 0.1093(9) 0.277(9) Uani 1 1 d . . .
F8 F 0.3351(4) 0.4083(2) 0.1852(4) 0.158(3) Uani 1 1 d . . .
F9 F 0.1209(3) 0.51754(16) 0.1801(4) 0.123(2) Uani 1 1 d . . .
F10 F 0.0702(3) 0.51251(17) 0.0887(3) 0.113(2) Uani 1 1 d . . .
F11 F 0.0464(2) 0.54086(16) 0.1712(3) 0.0949(18) Uani 1 1 d . . .
F12 F 0.0517(3) 0.48557(16) 0.1777(3) 0.118(2) Uani 1 1 d . . .
F13 F 0.8217(2) 0.35880(15) 0.1762(3) 0.0988(18) Uani 1 1 d . . .
F14 F 0.7707(3) 0.31529(16) 0.1516(3) 0.115(2) Uani 1 1 d . . .
F15 F 0.8101(2) 0.32069(15) 0.2507(3) 0.0987(19) Uani 1 1 d . . .
F16 F 0.8534(3) 0.30690(16) 0.1689(3) 0.111(2) Uani 1 1 d . . .
Fe1 Fe 0.12709(6) 0.48959(3) -0.24952(6) 0.0726(5) Uani 1 1 d . . .
Fe2 Fe 0.48498(6) 0.70334(4) -0.05443(8) 0.0874(5) Uani 1 1 d . . .
Fe3 Fe 0.33541(5) 0.48200(4) 0.35074(7) 0.0746(5) Uani 1 1 d . . .
Fe4 Fe 0.04646(5) 0.73464(3) 0.15054(6) 0.0591(4) Uani 1 1 d . . .
B1 B 0.6420(15) 0.1804(5) 0.1897(13) 0.187(14) Uani 1 1 d . . .
B2 B 0.3660(8) 0.3919(6) 0.1610(14) 0.158(11) Uani 1 1 d . . .
B3 B 0.0729(6) 0.5128(4) 0.1546(8) 0.094(4) Uani 1 1 d . . .
B4 B 0.8144(7) 0.3257(3) 0.1860(7) 0.099(5) Uani 1 1 d . . .
N5A N 0.3536(10) 0.6326(6) 0.0101(12) 0.143(2) Uiso 0.50 1 d PD A 1
C11A C 0.3411(12) 0.6425(8) 0.0545(13) 0.143(2) Uiso 0.50 1 d PD A 1
C12A C 0.3130(11) 0.6451(8) 0.1156(13) 0.143(2) Uiso 0.50 1 d PD A 1
H12A H 0.3299 0.6613 0.1459 0.215 Uiso 0.50 1 calc PR A 1
H12B H 0.3126 0.6230 0.1364 0.215 Uiso 0.50 1 calc PR A 1
H12C H 0.2790 0.6526 0.1030 0.215 Uiso 0.50 1 calc PR A 1
N1A N 0.1648(6) 0.6448(4) 0.0944(7) 0.161(5) Uani 1 1 d . B 2
C1A C 0.1579(13) 0.6121(7) 0.0847(16) 0.143(2) Uiso 0.50 1 d PD B 2
C2A C 0.1642(12) 0.5737(7) 0.0777(15) 0.143(2) Uiso 0.50 1 d PD B 2
H2A1 H 0.1730 0.5686 0.0344 0.215 Uiso 0.50 1 calc PR B 2
H2A2 H 0.1330 0.5625 0.0840 0.215 Uiso 0.50 1 calc PR B 2
H2A3 H 0.1904 0.5658 0.1101 0.215 Uiso 0.50 1 calc PR B 2
C5A C 0.2188(14) 0.6455(8) 0.1283(16) 0.143(2) Uiso 0.50 1 d P B 2
C6A C 0.2742(11) 0.6418(8) 0.1665(15) 0.143(2) Uiso 0.50 1 d P B 2
H6A1 H 0.2726 0.6441 0.2130 0.215 Uiso 0.50 1 calc PR B 2
H6A2 H 0.2956 0.6595 0.1520 0.215 Uiso 0.50 1 calc PR B 2
H6A3 H 0.2878 0.6198 0.1573 0.215 Uiso 0.50 1 calc PR B 2
N2A N 0.2884(5) 0.5529(3) 0.1643(6) 0.143(2) Uiso 1 1 d . C 3
C3A C 0.3057(6) 0.5468(4) 0.1182(8) 0.143(2) Uiso 1 1 d . C 3
C4A C 0.3290(6) 0.5466(4) 0.0458(7) 0.143(2) Uiso 1 1 d . C 3
H4A1 H 0.3344 0.5698 0.0322 0.215 Uiso 1 1 calc R C 3
H4A2 H 0.3056 0.5355 0.0135 0.215 Uiso 1 1 calc R C 3
H4A3 H 0.3606 0.5345 0.0499 0.215 Uiso 1 1 calc R C 3
N4A N 0.2040(10) 0.5539(6) -0.0693(12) 0.143(2) Uiso 0.50 1 d PD D 3
C7A C 0.2138(12) 0.5810(6) -0.0674(15) 0.143(2) Uiso 0.50 1 d PD D 3
C8A C 0.2393(11) 0.6155(6) -0.0512(14) 0.143(2) Uiso 0.50 1 d PD D 3
H8A1 H 0.2700 0.6120 -0.0227 0.215 Uiso 0.50 1 calc PR D 3
H8A2 H 0.2170 0.6299 -0.0296 0.215 Uiso 0.50 1 calc PR D 3
H8A3 H 0.2469 0.6263 -0.0912 0.215 Uiso 0.50 1 calc PR D 3
C9A C -0.1313(9) 0.8736(8) 0.0056(15) 0.143(2) Uiso 0.50 1 d PD E 4
C10A C -0.1842(9) 0.8772(8) -0.0275(14) 0.143(2) Uiso 0.50 1 d PD E 4
H10A H -0.2075 0.8769 0.0051 0.215 Uiso 0.50 1 calc PR E 4
H10B H -0.1916 0.8585 -0.0577 0.215 Uiso 0.50 1 calc PR E 4
H10C H -0.1873 0.8985 -0.0511 0.215 Uiso 0.50 1 calc PR E 4
N3A N -0.0931(9) 0.8701(6) 0.0300(12) 0.143(2) Uiso 0.50 1 d PD E 4

loop_
_atom_site_aniso_label
_atom_site_aniso_U_11
_atom_site_aniso_U_22
_atom_site_aniso_U_33
_atom_site_aniso_U_23
_atom_site_aniso_U_13
_atom_site_aniso_U_12
C1 0.122(12) 0.083(9) 0.101(10) 0.002(8) -0.020(9) 0.009(9)
C2 0.155(15) 0.143(14) 0.128(12) -0.018(10) -0.046(12) 0.009(11)
C3 0.160(15) 0.105(11) 0.107(10) -0.042(8) -0.042(10) -0.018(10)
C4 0.078(8) 0.077(8) 0.084(8) 0.013(7) 0.020(7) 0.003(7)
C5 0.140(12) 0.069(8) 0.092(8) -0.023(7) -0.008(8) -0.030(7)
C6 0.152(14) 0.107(11) 0.079(8) -0.002(8) -0.003(9) -0.057(10)
C7 0.099(9) 0.076(8) 0.065(7) -0.002(6) -0.006(7) -0.019(6)
C8 0.052(6) 0.083(8) 0.059(6) -0.008(6) -0.003(5) -0.019(5)
C9 0.067(7) 0.069(7) 0.071(7) 0.006(5) 0.013(6) -0.018(5)
C10 0.099(8) 0.069(7) 0.067(6) -0.010(6) 0.020(6) -0.020(6)
C11 0.055(6) 0.060(6) 0.062(6) -0.003(5) -0.004(5) -0.006(5)
C12 0.080(7) 0.067(7) 0.046(6) -0.007(5) -0.017(5) -0.019(5)
C13 0.082(7) 0.065(7) 0.043(6) -0.002(5) 0.000(5) -0.027(5)
C14 0.204(15) 0.062(8) 0.087(9) -0.014(6) 0.063(9) -0.021(8)
C15 0.177(14) 0.104(11) 0.081(8) -0.022(7) 0.064(9) -0.031(9)
C16 0.079(7) 0.065(7) 0.059(6) 0.002(6) -0.009(6) -0.011(5)
C17 0.163(12) 0.056(7) 0.087(8) -0.009(6) 0.052(8) -0.006(7)
C18 0.170(14) 0.099(10) 0.075(8) -0.013(7) 0.033(8) -0.016(9)
C19 0.087(7) 0.065(7) 0.044(6) 0.010(5) -0.003(5) 0.001(5)
C20 0.057(6) 0.078(8) 0.063(7) 0.019(5) -0.017(5) 0.000(5)
C21 0.086(7) 0.055(7) 0.055(6) 0.003(5) -0.008(5) 0.019(5)
C22 0.162(12) 0.076(8) 0.067(8) 0.014(6) 0.033(7) 0.043(7)
C23 0.160(12) 0.109(10) 0.040(6) -0.013(7) 0.013(7) 0.034(8)
C24 0.101(8) 0.068(7) 0.064(7) 0.027(6) 0.002(6) 0.017(6)
C25 0.078(7) 0.044(6) 0.073(7) 0.004(5) -0.012(6) 0.004(5)
C26 0.081(8) 0.050(6) 0.082(7) 0.011(5) 0.007(6) 0.000(5)
C27 0.080(8) 0.052(7) 0.090(7) 0.006(5) -0.012(6) -0.005(6)
C28 0.091(8) 0.056(7) 0.070(7) 0.001(5) 0.000(6) 0.001(6)
C29 0.080(8) 0.081(8) 0.081(7) 0.018(6) -0.017(6) 0.018(6)
C30 0.117(11) 0.100(9) 0.080(9) 0.015(7) -0.037(8) -0.051(8)
C31 0.144(12) 0.121(10) 0.069(8) 0.017(7) -0.028(9) -0.059(9)
C32 0.151(12) 0.108(9) 0.051(7) -0.011(6) 0.000(7) -0.067(8)
C33 0.097(9) 0.083(7) 0.065(8) -0.003(6) 0.001(7) -0.032(6)
C34 0.129(11) 0.076(7) 0.069(7) 0.010(6) -0.018(8) -0.031(7)
C35 0.111(10) 0.112(9) 0.078(9) 0.024(7) -0.016(7) -0.063(8)
C36 0.099(8) 0.060(7) 0.059(6) -0.011(5) 0.015(6) -0.025(6)
C37 0.087(8) 0.074(8) 0.070(7) -0.004(6) 0.001(6) -0.015(7)
C38 0.104(10) 0.080(8) 0.088(8) -0.003(6) 0.021(7) -0.044(7)
C39 0.089(9) 0.051(6) 0.109(9) 0.008(6) 0.028(7) -0.007(6)
C40 0.073(7) 0.072(7) 0.083(8) -0.027(6) 0.021(6) -0.023(6)
C41 0.062(7) 0.084(7) 0.063(6) -0.010(5) 0.017(6) -0.023(6)
C42 0.089(9) 0.087(9) 0.096(8) -0.041(7) 0.026(7) -0.015(8)
C43 0.080(9) 0.074(8) 0.124(10) -0.016(7) -0.002(8) -0.019(7)
C44 0.066(8) 0.081(8) 0.132(10) -0.012(7) 0.003(7) -0.009(6)
C45 0.081(8) 0.078(8) 0.113(9) -0.008(7) 0.017(7) -0.018(7)
C46 0.109(10) 0.078(8) 0.106(9) -0.024(7) 0.014(8) -0.046(8)
C47 0.090(9) 0.079(9) 0.116(9) -0.011(7) -0.003(7) -0.023(7)
C48 0.067(2) 0.102(3) 0.171(4) -0.038(3) 0.021(3) -0.021(2)
C49 0.067(2) 0.102(3) 0.171(4) -0.038(3) 0.021(3) -0.021(2)
C50 0.067(2) 0.102(3) 0.171(4) -0.038(3) 0.021(3) -0.021(2)
C51 0.067(2) 0.102(3) 0.171(4) -0.038(3) 0.021(3) -0.021(2)
C52 0.067(2) 0.102(3) 0.171(4) -0.038(3) 0.021(3) -0.021(2)
C53 0.067(2) 0.102(3) 0.171(4) -0.038(3) 0.021(3) -0.021(2)
C54 0.100(4) 0.151(5) 0.316(10) -0.006(5) 0.025(5) -0.041(4)
C55 0.100(4) 0.151(5) 0.316(10) -0.006(5) 0.025(5) -0.041(4)
C56 0.100(4) 0.151(5) 0.316(10) -0.006(5) 0.025(5) -0.041(4)
C57 0.100(4) 0.151(5) 0.316(10) -0.006(5) 0.025(5) -0.041(4)
C58 0.100(4) 0.151(5) 0.316(10) -0.006(5) 0.025(5) -0.041(4)
C59 0.100(4) 0.151(5) 0.316(10) -0.006(5) 0.025(5) -0.041(4)
C61 0.109(9) 0.089(8) 0.052(7) 0.001(6) 0.000(7) -0.017(7)
C62 0.190(14) 0.105(9) 0.044(7) -0.020(6) 0.001(8) -0.065(9)
C63 0.155(12) 0.108(10) 0.077(9) -0.023(7) 0.027(8) -0.053(9)
C64 0.113(9) 0.072(7) 0.039(6) -0.009(5) 0.023(6) -0.018(6)
C65 0.082(8) 0.095(8) 0.069(8) -0.001(6) -0.017(6) -0.020(6)
C66 0.103(9) 0.096(9) 0.088(9) -0.017(7) -0.020(7) -0.017(7)
C67 0.105(11) 0.187(14) 0.066(8) -0.031(8) 0.001(8) 0.029(10)
C68 0.102(4) 0.151(5) 0.082(3) -0.020(3) 0.003(3) 0.022(3)
C69 0.102(4) 0.151(5) 0.082(3) -0.020(3) 0.003(3) 0.022(3)
C70 0.102(4) 0.151(5) 0.082(3) -0.020(3) 0.003(3) 0.022(3)
C71 0.102(4) 0.151(5) 0.082(3) -0.020(3) 0.003(3) 0.022(3)
C72 0.102(4) 0.151(5) 0.082(3) -0.020(3) 0.003(3) 0.022(3)
C73 0.090(9) 0.115(9) 0.069(8) -0.013(6) -0.012(8) 0.014(7)
C74 0.080(9) 0.128(10) 0.082(9) 0.009(7) 0.022(7) 0.015(7)
C75 0.070(9) 0.135(11) 0.079(9) 0.002(7) -0.011(7) 0.009(7)
C76 0.066(8) 0.097(8) 0.087(9) 0.007(6) -0.007(8) 0.009(6)
C78 0.082(11) 0.31(2) 0.088(11) 0.008(12) -0.012(9) 0.011(12)
C79 0.095(12) 0.31(2) 0.077(10) 0.003(11) -0.009(9) 0.018(13)
C80 0.076(8) 0.089(8) 0.066(8) 0.012(5) -0.011(7) 0.012(6)
C81 0.073(9) 0.155(12) 0.064(8) 0.000(7) -0.005(7) -0.003(7)
C82 0.064(8) 0.124(10) 0.095(10) 0.005(7) -0.011(7) -0.008(6)
C83 0.077(8) 0.080(7) 0.077(8) 0.008(6) 0.015(7) 0.013(6)
C84 0.063(7) 0.059(6) 0.093(9) 0.009(5) 0.004(6) 0.024(5)
C85 0.060(7) 0.084(7) 0.073(8) 0.019(5) 0.009(6) -0.008(5)
C86 0.059(7) 0.097(9) 0.102(10) 0.039(8) -0.012(6) 0.001(6)
C87 0.123(11) 0.092(9) 0.088(9) 0.014(7) 0.003(8) 0.023(7)
C88 0.085(8) 0.084(9) 0.105(10) 0.039(8) 0.028(7) 0.030(6)
C89 0.105(11) 0.127(13) 0.118(13) -0.015(11) -0.038(9) 0.028(9)
C90 0.125(12) 0.130(13) 0.097(11) 0.004(9) -0.011(9) -0.023(9)
C91 0.133(11) 0.080(9) 0.081(9) -0.014(7) -0.023(7) -0.022(7)
C92 0.111(4) 0.133(4) 0.194(5) 0.059(4) -0.064(4) 0.004(3)
C93 0.111(4) 0.133(4) 0.194(5) 0.059(4) -0.064(4) 0.004(3)
C94 0.111(4) 0.133(4) 0.194(5) 0.059(4) -0.064(4) 0.004(3)
C95 0.111(4) 0.133(4) 0.194(5) 0.059(4) -0.064(4) 0.004(3)
C96 0.111(4) 0.133(4) 0.194(5) 0.059(4) -0.064(4) 0.004(3)
C97 0.111(4) 0.133(4) 0.194(5) 0.059(4) -0.064(4) 0.004(3)
C98 0.085(9) 0.084(9) 0.132(11) 0.004(8) -0.044(8) -0.011(7)
C99 0.076(8) 0.083(9) 0.126(10) 0.021(7) -0.023(8) 0.003(7)
C100 0.116(11) 0.075(9) 0.201(15) 0.000(9) -0.078(11) -0.018(8)
C101 0.093(9) 0.070(8) 0.168(13) 0.005(8) -0.034(9) 0.007(7)
C102 0.092(8) 0.064(7) 0.081(7) 0.010(6) -0.032(7) -0.006(6)
C103 0.074(7) 0.063(7) 0.067(6) 0.013(5) -0.003(6) -0.001(5)
C104 0.089(8) 0.046(6) 0.089(7) 0.013(5) -0.029(6) -0.020(6)
C105 0.117(10) 0.067(8) 0.135(11) -0.013(7) -0.059(9) 0.008(7)
C106 0.132(11) 0.054(7) 0.122(10) -0.014(6) -0.060(9) 0.018(7)
C107 0.094(8) 0.048(6) 0.070(6) 0.001(5) -0.023(6) 0.007(6)
C108 0.119(10) 0.062(8) 0.134(11) -0.019(7) -0.054(8) -0.002(7)
C109 0.107(10) 0.048(7) 0.181(13) 0.006(7) -0.034(10) 0.018(7)
C110 0.100(9) 0.069(8) 0.063(6) 0.006(5) -0.010(6) -0.011(7)
C111 0.104(10) 0.053(7) 0.134(10) 0.025(6) 0.008(8) -0.015(7)
C112 0.085(9) 0.075(8) 0.147(11) 0.027(7) -0.012(8) -0.011(7)
C113 0.070(7) 0.057(7) 0.083(7) 0.012(5) -0.006(6) -0.009(6)
C114 0.074(7) 0.045(6) 0.060(6) -0.004(4) -0.001(5) -0.011(5)
C115 0.077(8) 0.064(7) 0.102(8) 0.013(6) -0.009(6) -0.003(6)
C116 0.052(7) 0.088(8) 0.096(9) 0.016(7) -0.001(6) -0.006(6)
C117 0.092(9) 0.064(7) 0.123(10) 0.009(7) -0.014(8) -0.007(7)
C118 0.072(8) 0.084(8) 0.109(10) -0.003(7) -0.012(7) -0.008(6)
C119 0.128(11) 0.084(9) 0.094(9) 0.011(7) -0.005(8) 0.045(8)
C120 0.094(9) 0.110(10) 0.102(9) -0.001(8) -0.009(8) 0.020(8)
C121 0.097(9) 0.106(9) 0.088(9) 0.005(7) -0.006(7) 0.031(7)
C123 0.124(11) 0.074(8) 0.102(9) 0.013(7) 0.022(8) -0.048(8)
C124 0.102(10) 0.064(8) 0.134(11) 0.009(7) -0.002(8) -0.030(7)
C125 0.067(8) 0.103(10) 0.147(12) -0.018(9) -0.006(8) -0.021(7)
C126 0.068(8) 0.075(8) 0.107(9) -0.003(6) -0.007(7) -0.021(7)
C127 0.082(9) 0.078(8) 0.073(7) 0.017(6) 0.002(6) -0.003(6)
C128 0.091(9) 0.082(8) 0.093(8) 0.009(7) 0.001(7) 0.000(7)
C129 0.180(15) 0.115(11) 0.084(9) 0.003(8) -0.023(9) -0.085(10)
C130 0.132(4) 0.099(4) 0.100(4) 0.008(3) -0.007(3) -0.055(3)
C131 0.132(4) 0.099(4) 0.100(4) 0.008(3) -0.007(3) -0.055(3)
C132 0.132(4) 0.099(4) 0.100(4) 0.008(3) -0.007(3) -0.055(3)
C133 0.132(4) 0.099(4) 0.100(4) 0.008(3) -0.007(3) -0.055(3)
C134 0.132(4) 0.099(4) 0.100(4) 0.008(3) -0.007(3) -0.055(3)
C135 0.111(10) 0.074(9) 0.100(10) 0.014(8) 0.003(8) -0.013(7)
C136 0.176(15) 0.093(11) 0.109(11) 0.004(9) -0.006(11) -0.022(10)
C137 0.142(12) 0.079(9) 0.103(9) -0.015(8) 0.025(8) -0.020(8)
C138 0.105(9) 0.101(10) 0.069(7) 0.019(7) 0.009(7) -0.010(7)
C139 0.123(11) 0.075(9) 0.143(12) 0.018(8) 0.033(10) 0.004(7)
C140 0.114(11) 0.122(13) 0.154(13) 0.029(11) 0.047(10) -0.010(9)
C141 0.078(8) 0.079(8) 0.080(7) 0.014(6) 0.014(7) -0.004(6)
C142 0.127(12) 0.118(11) 0.113(10) 0.022(9) 0.051(9) -0.009(9)
C143 0.168(13) 0.072(8) 0.109(9) 0.001(7) 0.062(10) 0.000(8)
C144 0.089(8) 0.071(8) 0.073(7) 0.015(6) 0.014(7) -0.008(6)
C145 0.076(8) 0.061(7) 0.089(8) 0.022(6) -0.011(7) -0.014(5)
C146 0.132(11) 0.074(8) 0.059(7) 0.013(6) -0.007(7) 0.003(7)
C147 0.059(7) 0.085(8) 0.098(8) 0.023(6) -0.010(6) -0.011(6)
C148 0.093(10) 0.140(12) 0.195(15) 0.117(11) -0.044(10) -0.037(8)
C149 0.066(9) 0.208(17) 0.250(19) 0.155(16) -0.049(10) -0.049(10)
C150 0.091(10) 0.122(11) 0.208(16) 0.099(11) -0.008(10) -0.009(8)
C151 0.081(8) 0.081(8) 0.131(10) 0.013(7) 0.006(8) 0.010(6)
C152 0.078(8) 0.066(7) 0.118(9) 0.019(6) -0.011(7) 0.001(6)
C153 0.159(15) 0.139(15) 0.136(13) 0.027(11) 0.085(12) 0.070(13)
C154 0.133(13) 0.128(13) 0.156(13) -0.003(10) 0.092(11) 0.039(10)
C155 0.141(12) 0.066(8) 0.139(11) 0.014(7) 0.052(10) 0.007(8)
C156 0.084(8) 0.045(6) 0.080(7) -0.002(5) 0.008(6) 0.013(6)
C157 0.123(10) 0.073(8) 0.060(6) 0.007(5) 0.011(7) 0.020(7)
C158 0.130(12) 0.100(10) 0.111(10) 0.017(8) 0.051(9) 0.032(9)
C159 0.088(8) 0.051(6) 0.049(6) 0.002(4) -0.011(6) -0.001(5)
C160 0.064(7) 0.044(5) 0.052(6) -0.010(4) 0.003(6) 0.011(4)
C161 0.076(8) 0.070(7) 0.057(6) -0.017(5) 0.002(6) -0.003(5)
C162 0.065(7) 0.076(7) 0.073(7) -0.011(5) -0.022(6) -0.012(5)
C163 0.065(7) 0.054(6) 0.090(8) -0.022(5) 0.007(7) -0.011(5)
C164 0.080(8) 0.043(5) 0.054(6) 0.007(4) -0.019(6) -0.018(5)
C165 0.041(6) 0.079(7) 0.088(8) -0.007(6) -0.014(6) -0.019(5)
C166 0.100(11) 0.185(14) 0.077(8) -0.023(8) 0.012(9) -0.011(10)
C167 0.088(10) 0.178(14) 0.091(10) -0.024(9) -0.008(9) -0.036(9)
C168 0.074(8) 0.091(8) 0.096(9) -0.025(6) 0.003(7) -0.033(6)
C169 0.096(10) 0.175(14) 0.090(9) -0.044(9) 0.008(9) -0.014(9)
C170 0.083(9) 0.134(11) 0.093(9) -0.027(8) 0.012(8) -0.029(7)
C172 0.089(9) 0.063(7) 0.079(8) -0.005(6) 0.002(7) -0.031(6)
C173 0.068(7) 0.095(8) 0.094(9) 0.011(7) 0.026(8) -0.010(6)
C174 0.065(8) 0.119(10) 0.101(9) 0.011(7) -0.006(8) -0.011(7)
C175 0.094(10) 0.088(8) 0.092(9) 0.020(7) 0.009(8) -0.040(7)
C176 0.064(8) 0.087(7) 0.068(7) 0.002(5) 0.000(7) -0.016(6)
C177 0.109(11) 0.094(9) 0.079(8) 0.013(6) 0.014(9) -0.033(8)
C178 0.196(6) 0.166(5) 0.223(6) 0.032(4) 0.091(5) -0.049(4)
C179 0.196(6) 0.166(5) 0.223(6) 0.032(4) 0.091(5) -0.049(4)
C180 0.196(6) 0.166(5) 0.223(6) 0.032(4) 0.091(5) -0.049(4)
C181 0.196(6) 0.166(5) 0.223(6) 0.032(4) 0.091(5) -0.049(4)
C182 0.196(6) 0.166(5) 0.223(6) 0.032(4) 0.091(5) -0.049(4)
C183 0.196(6) 0.166(5) 0.223(6) 0.032(4) 0.091(5) -0.049(4)
C184 0.099(9) 0.107(9) 0.092(8) -0.020(7) 0.003(7) -0.032(7)
C185 0.34(3) 0.101(11) 0.109(11) -0.055(9) -0.016(15) -0.037(14)
C186 0.161(15) 0.151(14) 0.149(13) 0.061(11) -0.049(12) -0.093(12)
C187 0.069(9) 0.140(13) 0.36(3) 0.110(15) 0.015(13) -0.042(9)
C188 0.37(3) 0.165(17) 0.105(12) -0.074(12) -0.025(16) 0.021(18)
C189 0.111(4) 0.133(4) 0.194(5) 0.059(4) -0.064(4) 0.004(3)
C190 0.254(16) 0.142(12) 0.242(15) 0.066(12) 0.150(13) 0.104(12)
C191 0.126(12) 0.167(14) 0.142(13) -0.019(11) -0.068(10) 0.042(10)
C192 0.111(10) 0.079(8) 0.107(9) -0.013(6) 0.000(8) 0.007(7)
C193 0.196(6) 0.166(5) 0.223(6) 0.032(4) 0.091(5) -0.049(4)
C194 0.100(4) 0.151(5) 0.316(10) -0.006(5) 0.025(5) -0.041(4)
C195 0.064(7) 0.048(6) 0.080(7) -0.001(5) -0.015(5) 0.009(5)
C196 0.196(6) 0.166(5) 0.223(6) 0.032(4) 0.091(5) -0.049(4)
N1 0.103(7) 0.065(6) 0.054(5) -0.025(4) 0.005(5) -0.024(4)
N2 0.074(5) 0.070(6) 0.045(4) 0.001(4) -0.004(4) -0.029(4)
N3 0.049(5) 0.052(5) 0.076(5) 0.006(5) -0.003(4) 0.001(3)
N4 0.063(5) 0.063(5) 0.066(6) 0.021(4) 0.002(4) 0.004(4)
N5 0.101(8) 0.078(6) 0.074(7) -0.001(5) 0.003(6) -0.023(5)
N6 0.102(4) 0.151(5) 0.082(3) -0.020(3) 0.003(3) 0.022(3)
N7 0.080(7) 0.068(5) 0.048(5) 0.007(4) -0.002(5) 0.002(4)
N8 0.092(7) 0.060(5) 0.059(6) 0.015(4) -0.014(5) -0.007(4)
N9 0.075(6) 0.079(6) 0.080(6) 0.004(5) -0.023(5) -0.014(5)
N10 0.070(6) 0.077(6) 0.066(5) 0.012(4) -0.025(5) -0.015(5)
N11 0.070(6) 0.070(5) 0.045(4) -0.001(4) 0.006(4) -0.002(5)
N12 0.068(5) 0.064(6) 0.063(5) 0.001(4) -0.004(4) 0.003(4)
N13 0.105(7) 0.062(6) 0.072(6) 0.019(5) -0.021(6) -0.016(5)
N14 0.069(6) 0.074(6) 0.067(5) 0.012(5) -0.014(4) 0.004(5)
N15 0.132(4) 0.099(4) 0.100(4) 0.008(3) -0.007(3) -0.055(3)
N16 0.079(6) 0.086(7) 0.100(7) 0.004(6) -0.006(6) -0.038(5)
N17 0.067(2) 0.102(3) 0.171(4) -0.038(3) 0.021(3) -0.021(2)
N18 0.067(2) 0.102(3) 0.171(4) -0.038(3) 0.021(3) -0.021(2)
N19 0.086(7) 0.074(6) 0.076(6) -0.028(5) 0.018(5) -0.024(5)
N20 0.084(6) 0.073(6) 0.053(5) -0.013(4) -0.005(4) -0.025(5)
N21 0.073(6) 0.075(6) 0.100(7) 0.005(5) 0.012(6) -0.027(5)
N22 0.078(6) 0.074(6) 0.079(6) -0.005(5) 0.015(6) -0.023(4)
N23 0.068(5) 0.057(5) 0.047(5) -0.005(4) 0.000(5) -0.003(4)
N24 0.067(6) 0.051(5) 0.066(5) 0.011(4) -0.003(5) 0.006(4)
O1 0.213(11) 0.104(7) 0.137(8) -0.071(6) 0.024(8) -0.047(7)
O2 0.094(6) 0.115(6) 0.074(5) -0.015(4) 0.009(4) -0.031(4)
O3 0.158(9) 0.125(7) 0.105(6) 0.033(5) -0.059(7) -0.058(7)
O4 0.099(7) 0.174(10) 0.267(13) 0.142(10) -0.013(8) -0.019(7)
O5 0.111(4) 0.133(4) 0.194(5) 0.059(4) -0.064(4) 0.004(3)
O6 0.124(8) 0.222(12) 0.082(6) 0.033(7) -0.023(6) -0.003(7)
O7 0.205(11) 0.171(10) 0.204(10) 0.062(8) 0.130(10) 0.065(9)
O8 0.097(6) 0.057(4) 0.087(5) 0.000(4) -0.016(4) 0.013(4)
O9 0.096(6) 0.119(6) 0.116(7) 0.011(5) -0.005(5) 0.034(5)
O10 0.100(4) 0.151(5) 0.316(10) -0.006(5) 0.025(5) -0.041(4)
O11 0.196(6) 0.166(5) 0.223(6) 0.032(4) 0.091(5) -0.049(4)
O12 0.196(6) 0.166(5) 0.223(6) 0.032(4) 0.091(5) -0.049(4)
F1 0.280(13) 0.116(8) 0.220(10) 0.005(7) 0.095(10) -0.010(7)
F2 0.126(7) 0.161(8) 0.229(10) 0.036(7) -0.062(7) -0.021(6)
F3 0.173(9) 0.192(9) 0.166(9) 0.015(7) -0.030(7) 0.014(7)
F4 0.207(12) 0.109(8) 0.310(17) -0.045(9) 0.018(10) 0.012(7)
F5 0.195(11) 0.202(10) 0.231(11) -0.062(8) -0.049(9) 0.084(9)
F6 0.192(11) 0.207(11) 0.279(14) -0.096(11) 0.034(10) 0.010(9)
F7 0.208(14) 0.289(18) 0.35(2) 0.091(16) 0.105(14) 0.111(13)
F8 0.161(8) 0.143(7) 0.161(8) -0.007(6) -0.018(6) 0.027(7)
F9 0.090(5) 0.100(5) 0.167(7) -0.020(4) -0.043(5) -0.009(4)
F10 0.116(5) 0.124(6) 0.100(5) -0.005(4) 0.015(4) -0.024(4)
F11 0.086(4) 0.094(5) 0.101(4) 0.001(3) -0.002(4) -0.031(4)
F12 0.176(7) 0.080(4) 0.096(5) 0.006(4) 0.009(5) -0.035(4)
F13 0.109(5) 0.079(4) 0.105(5) 0.006(3) -0.003(4) 0.003(3)
F14 0.138(6) 0.097(5) 0.099(5) -0.001(4) -0.031(4) -0.019(4)
F15 0.109(5) 0.090(4) 0.091(5) 0.011(3) -0.014(4) -0.009(3)
F16 0.138(6) 0.081(4) 0.119(5) 0.025(4) 0.039(5) 0.033(4)
Fe1 0.0920(11) 0.0675(9) 0.0577(9) -0.0079(7) 0.0049(8) -0.0219(8)
Fe2 0.0715(10) 0.0834(11) 0.1064(12) 0.0022(9) 0.0065(9) -0.0264(8)
Fe3 0.0714(10) 0.0719(9) 0.0756(10) 0.0153(7) -0.0144(8) -0.0032(7)
Fe4 0.0650(9) 0.0529(8) 0.0561(8) 0.0024(6) -0.0075(7) -0.0014(6)
B1 0.32(4) 0.048(12) 0.17(2) 0.045(12) -0.05(2) -0.064(17)
B2 0.080(12) 0.140(17) 0.23(3) -0.088(18) -0.085(16) 0.080(13)
B3 0.105(13) 0.077(11) 0.096(12) -0.007(9) -0.011(10) 0.008(9)
B4 0.149(16) 0.054(9) 0.084(11) 0.015(7) -0.026(10) -0.008(9)
N1A 0.173(13) 0.142(11) 0.171(12) -0.001(9) 0.033(10) 0.024(9)

loop_
_atom_type_symbol
_atom_type_description
_atom_type_scat_dispersion_real
_atom_type_scat_dispersion_imag
_atom_type_scat_source
C C 0.0033 0.0016 'International Tables Vol C Tables 4.2.6.8 and 6.1.1.4'
H H 0.0000 0.0000 'International Tables Vol C Tables 4.2.6.8 and 6.1.1.4'
N N 0.0061 0.0033 'International Tables Vol C Tables 4.2.6.8 and 6.1.1.4'
O O 0.0106 0.0060 'International Tables Vol C Tables 4.2.6.8 and 6.1.1.4'
F F 0.0171 0.0103 'International Tables Vol C Tables 4.2.6.8 and 6.1.1.4'
P P 0.1023 0.0942 'International Tables Vol C Tables 4.2.6.8 and 6.1.1.4'
Fe Fe 0.3463 0.8444 'International Tables Vol C Tables 4.2.6.8 and 6.1.1.4'
B B 0.0013 0.0007 'International Tables Vol C Tables 4.2.6.8 and 6.1.1.4'

loop_
_geom_angle_atom_site_label_1
_geom_angle_atom_site_label_2
_geom_angle_atom_site_label_3
_geom_angle
C2 C1 C6 122.2(14)
C2 C1 O1 113.9(15)
C6 C1 O1 123.8(14)
C1 C2 C3 115.4(15)
C1 C2 H2 122.3
C3 C2 H2 122.3
C4 C3 C2 120.7(13)
C4 C3 H3 119.7
C2 C3 H3 119.7
C3 C4 C5 120.6(13)
C3 C4 N1 114.0(12)
C5 C4 N1 125.4(11)
C4 C5 C6 120.6(14)
C4 C5 H5 119.7
C6 C5 H5 119.7
C1 C6 C5 120.3(14)
C1 C6 H6 119.9
C5 C6 H6 119.9
N1 C7 C8 114.9(9)
N1 C7 H7 122.5
C8 C7 H7 122.5
N2 C8 C9 121.6(9)
N2 C8 C7 115.5(9)
C9 C8 C7 122.9(10)
C8 C9 C10 119.7(9)
C8 C9 H9 120.2
C10 C9 H9 120.2
C11 C10 C9 118.6(9)
C11 C10 H10 120.7
C9 C10 H10 120.7
C10 C11 C12 118.3(9)
C10 C11 C13 122.1(9)
C12 C11 C13 119.6(9)
N2 C12 C11 122.5(9)
N2 C12 H12 118.7
C11 C12 H12 118.7
C14 C13 C18 117.4(10)
C14 C13 C11 121.3(9)
C18 C13 C11 121.0(10)
C13 C14 C15 121.6(11)
C13 C14 H14 119.2
C15 C14 H14 119.2
C14 C15 C16 121.1(11)
C14 C15 H15 119.4
C16 C15 H15 119.4
C17 C16 C15 115.9(10)
C17 C16 C19 124.4(9)
C15 C16 C19 119.5(10)
C16 C17 C18 120.9(11)
C16 C17 H17 119.6
C18 C17 H17 119.6
C13 C18 C17 123.0(11)
C13 C18 H18 118.5
C17 C18 H18 118.5
C23 C19 C20 115.6(9)
C23 C19 C16 121.6(9)
C20 C19 C16 122.7(9)
N3 C20 C19 125.5(8)
N3 C20 H20 117.2
C19 C20 H20 117.2
N3 C21 C22 123.5(9)
N3 C21 C24 112.2(9)
C22 C21 C24 124.3(10)
C21 C22 C23 117.9(10)
C21 C22 H22 121.1
C23 C22 H22 121.1
C19 C23 C22 121.0(9)
C19 C23 H23 119.5
C22 C23 H23 119.5
N4 C24 C21 117.4(9)
N4 C24 H24 121.3
C21 C24 H24 121.3
C195 C25 C26 123.5(9)
C195 C25 N4 121.0(9)
C26 C25 N4 115.5(8)
C27 C26 C25 116.5(9)
C27 C26 H26 121.7
C25 C26 H26 121.7
C28 C27 C26 121.5(10)
C28 C27 H27 119.3
C26 C27 H27 119.3
O8 C28 C27 116.5(10)
O8 C28 C29 124.6(10)
C27 C28 C29 118.9(10)
C195 C29 C28 122.2(10)
C195 C29 H29 118.9
C28 C29 H29 118.9
C31 C30 O3 114.5(12)
C31 C30 C35 121.4(11)
O3 C30 C35 123.9(13)
C30 C31 C32 120.5(11)
C30 C31 H31 119.8
C32 C31 H31 119.8
C33 C32 C31 118.5(12)
C33 C32 H32 120.7
C31 C32 H32 120.7
C34 C33 C32 120.6(11)
C34 C33 N20 120.0(10)
C32 C33 N20 119.4(11)
C33 C34 C35 121.4(11)
C33 C34 H34 119.3
C35 C34 H34 119.3
C30 C35 C34 117.5(12)
C30 C35 H35 121.3
C34 C35 H35 121.3
N20 C36 C37 119.1(10)
N20 C36 H36 120.5
C37 C36 H36 120.5
C38 C37 N19 122.2(10)
C38 C37 C36 125.6(11)
N19 C37 C36 112.1(9)
C37 C38 C39 118.6(11)
C37 C38 H38 120.7
C39 C38 H38 120.7
C38 C39 C40 121.2(10)
C38 C39 H39 119.4
C40 C39 H39 119.4
C39 C40 C41 117.5(10)
C39 C40 C42 123.4(11)
C41 C40 C42 119.1(11)
N19 C41 C40 122.0(10)
N19 C41 H41 119.0
C40 C41 H41 119.0
C43 C42 C47 116.8(11)
C43 C42 C40 122.0(11)
C47 C42 C40 121.2(12)
C42 C43 C44 122.3(11)
C42 C43 H43 118.8
C44 C43 H43 118.8
C43 C44 C45 120.6(11)
C43 C44 H44 119.7
C45 C44 H44 119.7
C46 C45 C44 116.5(11)
C46 C45 C48 121.6(11)
C44 C45 C48 121.9(12)
C47 C46 C45 122.2(11)
C47 C46 H46 118.9
C45 C46 H46 118.9
C46 C47 C42 121.4(12)
C46 C47 H47 119.3
C42 C47 H47 119.3
C52 C48 C49 119.6(12)
C52 C48 C45 119.0(12)
C49 C48 C45 121.4(11)
C48 C49 C50 120.0(12)
C48 C49 H49 120.0
C50 C49 H49 120.0
C49 C50 C51 115.4(12)
C49 C50 H50 122.3
C51 C50 H50 122.3
N18 C51 C50 124.2(11)
N18 C51 C53 112.1(11)
C50 C51 C53 122.8(12)
C48 C52 N18 123.2(12)
C48 C52 H52 118.4
N18 C52 H52 118.4
N17 C53 C51 117.7(12)
N17 C53 H53 121.1
C51 C53 H53 121.1
C55 C54 C59 120.0
C55 C54 N17 119.2(10)
C59 C54 N17 120.6(10)
C56 C55 C54 120.0
C56 C55 H55 120.0
C54 C55 H55 120.0
C55 C56 C57 120.0
C55 C56 H56 120.0
C57 C56 H56 120.0
O10 C57 C58 126.5(11)
O10 C57 C56 113.5(11)
C58 C57 C56 120.0
C59 C58 C57 120.0
C59 C58 H58 120.0
C57 C58 H58 120.0
C58 C59 C54 120.0
C58 C59 H59 120.0
C54 C59 H59 120.0
C62 C61 C66 121.1(11)
C62 C61 O2 122.2(10)
C66 C61 O2 116.6(11)
C61 C62 C63 120.2(11)
C61 C62 H62 119.9
C63 C62 H62 119.9
C62 C63 C64 119.9(11)
C62 C63 H63 120.1
C64 C63 H63 120.1
C65 C64 C63 118.8(10)
C65 C64 N5 121.0(10)
C63 C64 N5 120.2(10)
C64 C65 C66 120.8(10)
C64 C65 H65 119.6
C66 C65 H65 119.6
C61 C66 C65 119.2(12)
C61 C66 H66 120.4
C65 C66 H66 120.4
N5 C67 C68 117.7(12)
N5 C67 H67 121.2
C68 C67 H67 121.2
N6 C68 C69 120.0(12)
N6 C68 C67 114.8(12)
C69 C68 C67 124.8(13)
C68 C69 C70 119.3(12)
C68 C69 H69 120.3
C70 C69 H69 120.3
C71 C70 C69 121.1(13)
C71 C70 H70 119.4
C69 C70 H70 119.4
C70 C71 C72 114.9(12)
C70 C71 C73 123.8(12)
C72 C71 C73 121.2(12)
N6 C72 C71 125.9(12)
N6 C72 H72 117.0
C71 C72 H72 117.0
C74 C73 C79 116.2(11)
C74 C73 C71 124.3(12)
C79 C73 C71 118.9(12)
C73 C74 C75 121.5(11)
C73 C74 H74 119.2
C75 C74 H74 119.2
C76 C75 C74 122.8(11)
C76 C75 H75 118.6
C74 C75 H75 118.6
C75 C76 C78 116.1(12)
C75 C76 C80 123.7(11)
C78 C76 C80 120.0(12)
C76 C78 C79 123.6(14)
C76 C78 H78 118.2
C79 C78 H78 118.2
C73 C79 C78 119.6(13)
C73 C79 H79 120.2
C78 C79 H79 120.2
C81 C80 C84 118.8(10)
C81 C80 C76 121.6(11)
C84 C80 C76 119.7(11)
C80 C81 C82 119.2(11)
C80 C81 H81 120.4
C82 C81 H81 120.4
C81 C82 C83 118.4(11)
C81 C82 H82 120.8
C83 C82 H82 120.8
N7 C83 C82 122.7(10)
N7 C83 C85 114.3(10)
C82 C83 C85 123.0(12)
N7 C84 C80 122.4(10)
N7 C84 H84 118.8
C80 C84 H84 118.8
N8 C85 C83 113.2(9)
N8 C85 H85 123.4
C83 C85 H85 123.4
C87 C86 C91 120.7(12)
C87 C86 N8 120.3(12)
C91 C86 N8 119.0(10)
C86 C87 C88 117.8(12)
C86 C87 H87 121.1
C88 C87 H87 121.1
C89 C88 C87 121.5(12)
C89 C88 H88 119.2
C87 C88 H88 119.2
C88 C89 C90 121.6(14)
C88 C89 O6 116.0(16)
C90 C89 O6 122.4(15)
C89 C90 C91 118.8(14)
C89 C90 H90 120.6
C91 C90 H90 120.6
C90 C91 C86 119.6(12)
C90 C91 H91 120.2
C86 C91 H91 120.2
O5 C92 C93 127.0(9)
O5 C92 C97 113.0(9)
C93 C92 C97 120.0
C94 C93 C92 120.0
C94 C93 H93 120.0
C92 C93 H93 120.0
C93 C94 C95 120.0
C93 C94 H94 120.0
C95 C94 H94 120.0
N9 C95 C96 120.1(8)
N9 C95 C94 119.8(8)
C96 C95 C94 120.0
C95 C96 C97 120.0
C95 C96 H96 120.0
C97 C96 H96 120.0
C96 C97 C92 120.0
C96 C97 H97 120.0
C92 C97 H97 120.0
N9 C98 C99 117.2(11)
N9 C98 H98 121.4
C99 C98 H98 121.4
N10 C99 C100 120.8(10)
N10 C99 C98 112.4(11)
C100 C99 C98 126.7(12)
C101 C100 C99 121.1(11)
C101 C100 H100 119.5
C99 C100 H100 119.5
C100 C101 C102 119.7(11)
C100 C101 H101 120.2
C102 C101 H101 120.2
C103 C102 C101 115.5(10)
C103 C102 C104 121.9(9)
C101 C102 C104 122.5(10)
N10 C103 C102 127.0(9)
N10 C103 H103 116.5
C102 C103 H103 116.5
C105 C104 C109 115.4(10)
C105 C104 C102 121.1(9)
C109 C104 C102 123.3(10)
C106 C105 C104 122.5(10)
C106 C105 H105 118.7
C104 C105 H105 118.7
C105 C106 C107 123.6(10)
C105 C106 H106 118.2
C107 C106 H106 118.2
C108 C107 C106 114.4(10)
C108 C107 C110 123.1(9)
C106 C107 C110 122.5(9)
C107 C108 C109 120.8(10)
C107 C108 H108 119.6
C109 C108 H108 119.6
C104 C109 C108 122.8(10)
C104 C109 H109 118.6
C108 C109 H109 118.6
C111 C110 C114 117.0(10)
C111 C110 C107 124.1(10)
C114 C110 C107 118.9(10)
C112 C111 C110 120.5(10)
C112 C111 H111 119.7
C110 C111 H111 119.7
C111 C112 C113 119.9(11)
C111 C112 H112 120.0
C113 C112 H112 120.0
N11 C113 C112 121.0(10)
N11 C113 C115 112.1(9)
C112 C113 C115 126.9(11)
N11 C114 C110 124.1(9)
N11 C114 H114 118.0
C110 C114 H114 118.0
N12 C115 C113 118.5(10)
N12 C115 H115 120.7
C113 C115 H115 120.7
C117 C116 N12 122.1(11)
C117 C116 C121 121.6(10)
N12 C116 C121 116.3(11)
C116 C117 C118 119.3(12)
C116 C117 H117 120.3
C118 C117 H117 120.3
C119 C118 C117 116.8(12)
C119 C118 H118 121.6
C117 C118 H118 121.6
C118 C119 C120 125.4(11)
C118 C119 O9 113.2(11)
C120 C119 O9 120.8(12)
C119 C120 C121 117.6(12)
C119 C120 H120 121.2
C121 C120 H120 121.2
C120 C121 C116 119.0(11)
C120 C121 H121 120.5
C116 C121 H121 120.5
C128 C123 C124 122.8(11)
C128 C123 O12 126.8(13)
C124 C123 O12 110.4(13)
C123 C124 C125 115.5(12)
C123 C124 H124 122.2
C125 C124 H124 122.2
C126 C125 C124 121.0(11)
C126 C125 H125 119.5
C124 C125 H125 119.5
C127 C126 C125 120.2(11)
C127 C126 N16 120.3(11)
C125 C126 N16 119.3(11)
C126 C127 C128 120.7(11)
C126 C127 H127 119.7
C128 C127 H127 119.7
C123 C128 C127 119.6(11)
C123 C128 H128 120.2
C127 C128 H128 120.2
N16 C129 C130 118.6(12)
N16 C129 H129 120.7
C130 C129 H129 120.7
N15 C130 C131 119.2(11)
N15 C130 C129 112.7(12)
C131 C130 C129 128.0(13)
C132 C131 C130 119.2(13)
C132 C131 H131 120.4
C130 C131 H131 120.4
C133 C132 C131 121.9(12)
C133 C132 H132 119.0
C131 C132 H132 119.0
C134 C133 C132 116.2(12)
C134 C133 C135 120.6(12)
C132 C133 C135 123.0(13)
C133 C134 N15 125.2(12)
C133 C134 H134 117.4
N15 C134 H134 117.4
C136 C135 C140 114.8(13)
C136 C135 C133 124.6(15)
C140 C135 C133 120.4(15)
C135 C136 C137 126.4(15)
C135 C136 H136 116.8
C137 C136 H136 116.8
C136 C137 C138 118.5(13)
C136 C137 H137 120.7
C138 C137 H137 120.7
C139 C138 C137 120.0(12)
C139 C138 C141 118.4(13)
C137 C138 C141 121.5(12)
C138 C139 C140 117.8(13)
C138 C139 H139 121.1
C140 C139 H139 121.1
C135 C140 C139 122.4(13)
C135 C140 H140 118.8
C139 C140 H140 118.8
C145 C141 C142 119.0(10)
C145 C141 C138 121.8(12)
C142 C141 C138 119.2(12)
C141 C142 C143 116.4(11)
C141 C142 H142 121.8
C143 C142 H142 121.8
C144 C143 C142 118.6(12)
C144 C143 H143 120.7
C142 C143 H143 120.7
N14 C144 C143 123.8(10)
N14 C144 C146 114.8(11)
C143 C144 C146 121.2(12)
C141 C145 N14 125.2(11)
C141 C145 H145 117.4
N14 C145 H145 117.4
N13 C146 C144 115.4(11)
N13 C146 H146 122.3
C144 C146 H146 122.3
C148 C147 C152 120.0
C148 C147 N13 121.6(6)
C152 C147 N13 118.4(6)
C147 C148 C149 120.0
C147 C148 H148 120.0
C149 C148 H148 120.0
C150 C149 C148 120.0
C150 C149 H149 120.0
C148 C149 H149 120.0
O4 C150 C151 124.1(7)
O4 C150 C149 115.7(7)
C151 C150 C149 120.0
C150 C151 C152 120.0
C150 C151 H151 120.0
C152 C151 H151 120.0
C151 C152 C147 120.0
C151 C152 H152 120.0
C147 C152 H152 120.0
C154 C153 C158 120.1(15)
C154 C153 O7 115.8(18)
C158 C153 O7 123.9(16)
C153 C154 C155 122.7(16)
C153 C154 H154 118.7
C155 C154 H154 118.7
C154 C155 C156 120.0(12)
C154 C155 H155 120.0
C156 C155 H155 120.0
C155 C156 C157 116.9(11)
C155 C156 N24 122.6(9)
C157 C156 N24 120.3(10)
C158 C157 C156 121.6(12)
C158 C157 H157 119.2
C156 C157 H157 119.2
C157 C158 C153 118.3(13)
C157 C158 H158 120.9
C153 C158 H158 120.9
N24 C159 C160 119.5(9)
N24 C159 H159 120.2
C160 C159 H159 120.2
N23 C160 C161 123.5(9)
N23 C160 C159 111.1(9)
C161 C160 C159 125.3(9)
C160 C161 C162 118.1(9)
C160 C161 H161 120.9
C162 C161 H161 120.9
C163 C162 C161 120.2(10)
C163 C162 H162 119.9
C161 C162 H162 119.9
C162 C163 C164 115.8(10)
C162 C163 C165 124.7(10)
C164 C163 C165 119.4(10)
N23 C164 C163 124.9(9)
N23 C164 H164 117.6
C163 C164 H164 117.6
C166 C165 C170 118.0(12)
C166 C165 C163 121.3(11)
C170 C165 C163 120.7(10)
C165 C166 C167 122.8(12)
C165 C166 H166 118.6
C167 C166 H166 118.6
C168 C167 C166 121.8(12)
C168 C167 H167 119.1
C166 C167 H167 119.1
C169 C168 C167 115.6(12)
C169 C168 C172 120.7(11)
C167 C168 C172 123.6(11)
C168 C169 C170 121.8(12)
C168 C169 H169 119.1
C170 C169 H169 119.1
C165 C170 C169 119.2(11)
C165 C170 H170 120.4
C169 C170 H170 120.4
C173 C172 C176 118.0(11)
C173 C172 C168 123.3(12)
C176 C172 C168 118.6(11)
C172 C173 C174 120.9(12)
C172 C173 H173 119.6
C174 C173 H173 119.6
C173 C174 C175 119.1(12)
C173 C174 H174 120.4
C175 C174 H174 120.4
C174 C175 N22 122.4(12)
C174 C175 C177 127.4(13)
N22 C175 C177 110.2(12)
N22 C176 C172 122.1(10)
N22 C176 H176 118.9
C172 C176 H176 118.9
N21 C177 C175 117.7(11)
N21 C177 H177 121.2
C175 C177 H177 121.2
C179 C178 C183 120.0
C179 C178 N21 118.7(9)
C183 C178 N21 121.3(9)
C180 C179 C178 120.0
C180 C179 H179 120.0
C178 C179 H179 120.0
C179 C180 C181 120.0
C179 C180 H180 120.0
C181 C180 H180 120.0
C182 C181 C180 120.0
C182 C181 O11 116.3(10)
C180 C181 O11 123.4(10)
C181 C182 C183 120.0
C181 C182 H182 120.0
C183 C182 H182 120.0
C182 C183 C178 120.0
C182 C183 H183 120.0
C178 C183 H183 120.0
O2 C184 H18A 109.5
O2 C184 H18B 109.5
H18A C184 H18B 109.5
O2 C184 H18C 109.5
H18A C184 H18C 109.5
H18B C184 H18C 109.5
O1 C185 H18D 109.5
O1 C185 H18E 109.5
H18D C185 H18E 109.5
O1 C185 H18F 109.5
H18D C185 H18F 109.5
H18E C185 H18F 109.5
O3 C186 H18G 109.5
O3 C186 H18H 109.5
H18G C186 H18H 109.5
O3 C186 H18I 109.5
H18G C186 H18I 109.5
H18H C186 H18I 109.5
O4 C187 H18J 109.5
O4 C187 H18K 109.5
H18J C187 H18K 109.5
O4 C187 H18L 109.5
H18J C187 H18L 109.5
H18K C187 H18L 109.5
O6 C188 H18M 109.5
O6 C188 H18N 109.5
H18M C188 H18N 109.5
O6 C188 H18O 109.5
H18M C188 H18O 109.5
H18N C188 H18O 109.5
O5 C189 H18P 109.5
O5 C189 H18Q 109.5
H18P C189 H18Q 109.5
O5 C189 H18R 109.5
H18P C189 H18R 109.5
H18Q C189 H18R 109.5
O7 C190 H19A 109.5
O7 C190 H19B 109.5
H19A C190 H19B 109.5
O7 C190 H19C 109.5
H19A C190 H19C 109.5
H19B C190 H19C 109.5
O9 C191 H19D 109.5
O9 C191 H19E 109.5
H19D C191 H19E 109.5
O9 C191 H19F 109.5
H19D C191 H19F 109.5
H19E C191 H19F 109.5
O8 C192 H19G 109.5
O8 C192 H19H 109.5
H19G C192 H19H 109.5
O8 C192 H19I 109.5
H19G C192 H19I 109.5
H19H C192 H19I 109.5
O12 C193 H19J 109.5
O12 C193 H19K 109.5
H19J C193 H19K 109.5
O12 C193 H19L 109.5
H19J C193 H19L 109.5
H19K C193 H19L 109.5
O10 C194 H19M 109.5
O10 C194 H19N 109.5
H19M C194 H19N 109.5
O10 C194 H19O 109.5
H19M C194 H19O 109.5
H19N C194 H19O 109.5
C25 C195 C29 117.4(9)
C25 C195 H195 121.3
C29 C195 H195 121.3
O11 C196 H19P 109.5
O11 C196 H19Q 109.5
H19P C196 H19Q 109.5
O11 C196 H19R 109.5
H19P C196 H19R 109.5
H19Q C196 H19R 109.5
C7 N1 C4 116.5(9)
C7 N1 Fe1 114.1(6)
C4 N1 Fe1 129.4(7)
C12 N2 C8 119.2(8)
C12 N2 Fe1 127.9(7)
C8 N2 Fe1 112.7(7)
C21 N3 C20 116.4(8)
C21 N3 Fe4 116.1(6)
C20 N3 Fe4 127.5(6)
C24 N4 C25 118.6(8)
C24 N4 Fe4 114.0(7)
C25 N4 Fe4 127.4(6)
C67 N5 C64 117.9(10)
C67 N5 Fe1 112.9(8)
C64 N5 Fe1 128.9(8)
C68 N6 C72 118.3(11)
C68 N6 Fe1 112.4(8)
C72 N6 Fe1 129.2(9)
C84 N7 C83 118.5(9)
C84 N7 Fe3 126.7(8)
C83 N7 Fe3 114.9(7)
C85 N8 C86 113.6(9)
C85 N8 Fe3 116.7(6)
C86 N8 Fe3 129.3(7)
C98 N9 C95 115.5(9)
C98 N9 Fe3 114.2(7)
C95 N9 Fe3 130.3(8)
C103 N10 C99 115.9(9)
C103 N10 Fe3 130.2(7)
C99 N10 Fe3 114.0(7)
C113 N11 C114 117.2(8)
C113 N11 Fe4 114.9(6)
C114 N11 Fe4 127.7(6)
C115 N12 C116 119.0(9)
C115 N12 Fe4 114.4(7)
C116 N12 Fe4 125.2(7)
C146 N13 C147 115.8(10)
C146 N13 Fe3 115.0(7)
C147 N13 Fe3 129.0(8)
C144 N14 C145 117.0(9)
C144 N14 Fe3 112.9(7)
C145 N14 Fe3 130.1(8)
C134 N15 C130 117.7(11)
C134 N15 Fe2 129.2(8)
C130 N15 Fe2 112.8(8)
C129 N16 C126 118.9(10)
C129 N16 Fe2 114.4(8)
C126 N16 Fe2 126.6(8)
C53 N17 C54 116.4(10)
C53 N17 Fe2 114.0(8)
C54 N17 Fe2 129.3(8)
C51 N18 C52 116.4(10)
C51 N18 Fe2 114.9(8)
C52 N18 Fe2 128.2(9)
C41 N19 C37 118.4(9)
C41 N19 Fe1 127.9(8)
C37 N19 Fe1 113.7(7)
C36 N20 C33 118.4(9)
C36 N20 Fe1 113.4(7)
C33 N20 Fe1 127.9(7)
C177 N21 C178 110.7(11)
C177 N21 Fe2 115.3(8)
C178 N21 Fe2 133.0(9)
C176 N22 C175 117.3(10)
C176 N22 Fe2 127.2(8)
C175 N22 Fe2 115.0(8)
C164 N23 C160 117.2(8)
C164 N23 Fe4 127.2(6)
C160 N23 Fe4 115.1(7)
C159 N24 C156 121.3(9)
C159 N24 Fe4 112.3(7)
C156 N24 Fe4 126.3(7)
C1 O1 C185 114.5(12)
C61 O2 C184 116.7(9)
C30 O3 C186 115.6(11)
C150 O4 C187 116.4(10)
C92 O5 C189 104.5(10)
C89 O6 C188 115.4(13)
C153 O7 C190 117.0(14)
C28 O8 C192 117.4(8)
C119 O9 C191 115.9(10)
C194 O10 C57 113.0(17)
C196 O11 C181 125.6(16)
C193 O12 C123 116.3(15)
N6 Fe1 N5 82.0(4)
N6 Fe1 N1 89.0(4)
N5 Fe1 N1 96.4(4)
N6 Fe1 N2 92.2(4)
N5 Fe1 N2 174.0(4)
N1 Fe1 N2 81.8(3)
N6 Fe1 N19 92.1(5)
N5 Fe1 N19 87.6(3)
N1 Fe1 N19 175.9(4)
N2 Fe1 N19 94.2(3)
N6 Fe1 N20 172.5(4)
N5 Fe1 N20 94.1(4)
N1 Fe1 N20 97.9(4)
N2 Fe1 N20 91.8(3)
N19 Fe1 N20 81.3(4)
N21 Fe2 N15 172.5(5)
N21 Fe2 N16 95.5(4)
N15 Fe2 N16 81.1(4)
N21 Fe2 N17 96.5(5)
N15 Fe2 N17 90.5(5)
N16 Fe2 N17 96.2(4)
N21 Fe2 N18 89.6(4)
N15 Fe2 N18 94.2(4)
N16 Fe2 N18 174.5(5)
N17 Fe2 N18 81.0(4)
N21 Fe2 N22 80.8(4)
N15 Fe2 N22 92.5(5)
N16 Fe2 N22 90.7(4)
N17 Fe2 N22 172.8(4)
N18 Fe2 N22 92.3(4)
N8 Fe3 N10 90.1(3)
N8 Fe3 N9 96.1(4)
N10 Fe3 N9 82.1(4)
N8 Fe3 N13 97.3(4)
N10 Fe3 N13 172.4(4)
N9 Fe3 N13 95.3(4)
N8 Fe3 N14 175.9(3)
N10 Fe3 N14 91.1(4)
N9 Fe3 N14 88.0(3)
N13 Fe3 N14 81.6(4)
N8 Fe3 N7 80.6(4)
N10 Fe3 N7 92.1(3)
N9 Fe3 N7 173.4(4)
N13 Fe3 N7 90.8(3)
N14 Fe3 N7 95.4(4)
N3 Fe4 N23 95.0(3)
N3 Fe4 N11 92.8(3)
N23 Fe4 N11 90.7(3)
N3 Fe4 N24 175.0(3)
N23 Fe4 N24 80.5(4)
N11 Fe4 N24 89.4(3)
N3 Fe4 N4 80.3(3)
N23 Fe4 N4 92.0(3)
N11 Fe4 N4 172.8(3)
N24 Fe4 N4 97.7(3)
N3 Fe4 N12 86.4(3)
N23 Fe4 N12 170.6(3)
N11 Fe4 N12 80.0(3)
N24 Fe4 N12 98.4(3)
N4 Fe4 N12 97.3(3)
F4 B1 F1 116(3)
F4 B1 F2 117(2)
F1 B1 F2 112(3)
F4 B1 F3 103(2)
F1 B1 F3 103.3(18)
F2 B1 F3 102(2)
F8 B2 F5 121(2)
F8 B2 F6 109.5(18)
F5 B2 F6 114.2(16)
F8 B2 F7 103.2(17)
F5 B2 F7 104(2)
F6 B2 F7 102(2)
F12 B3 F9 113.7(12)
F12 B3 F10 112.1(11)
F9 B3 F10 109.5(13)
F12 B3 F11 107.7(13)
F9 B3 F11 106.9(11)
F10 B3 F11 106.5(11)
F13 B4 F16 111.1(13)
F13 B4 F15 108.4(11)
F16 B4 F15 108.9(11)
F13 B4 F14 110.3(11)
F16 B4 F14 110.3(11)
F15 B4 F14 107.7(13)
N5A C11A C12A 160(4)
C1A N1A C5A 101(2)
N1A C1A C2A 166(3)
C1A C2A H2A1 109.5
C1A C2A H2A2 109.5
H2A1 C2A H2A2 109.5
C1A C2A H2A3 109.5
H2A1 C2A H2A3 109.5
H2A2 C2A H2A3 109.5
N1A C5A C6A 173(3)
C5A C6A H6A1 109.5
C5A C6A H6A2 109.5
H6A1 C6A H6A2 109.5
C5A C6A H6A3 109.5
H6A1 C6A H6A3 109.5
H6A2 C6A H6A3 109.5
N2A C3A C4A 167.6(17)
N4A C7A C8A 164(4)
N3A C9A C10A 178(4)

loop_
_geom_bond_atom_site_label_1
_geom_bond_atom_site_label_2
_geom_bond_distance
C1 C2 1.309(18)
C1 C6 1.319(18)
C1 O1 1.367(15)
C2 C3 1.541(19)
C2 H2 0.9500
C3 C4 1.256(17)
C3 H3 0.9500
C4 C5 1.330(15)
C4 N1 1.393(13)
C5 C6 1.403(17)
C5 H5 0.9500
C6 H6 0.9500
C7 N1 1.297(12)
C7 C8 1.428(13)
C7 H7 0.9500
C8 N2 1.320(11)
C8 C9 1.377(12)
C9 C10 1.379(13)
C9 H9 0.9500
C10 C11 1.354(12)
C10 H10 0.9500
C11 C12 1.405(12)
C11 C13 1.483(13)
C12 N2 1.309(11)
C12 H12 0.9500
C13 C14 1.304(13)
C13 C18 1.332(14)
C14 C15 1.350(15)
C14 H14 0.9500
C15 C16 1.417(14)
C15 H15 0.9500
C16 C17 1.297(13)
C16 C19 1.452(13)
C17 C18 1.378(15)
C17 H17 0.9500
C18 H18 0.9500
C19 C23 1.356(13)
C19 C20 1.369(12)
C20 N3 1.340(11)
C20 H20 0.9500
C21 N3 1.328(11)
C21 C22 1.349(13)
C21 C24 1.413(13)
C22 C23 1.395(14)
C22 H22 0.9500
C23 H23 0.9500
C24 N4 1.274(11)
C24 H24 0.9500
C25 C195 1.320(12)
C25 C26 1.407(13)
C25 N4 1.452(11)
C26 C27 1.381(13)
C26 H26 0.9500
C27 C28 1.347(13)
C27 H27 0.9500
C28 O8 1.347(11)
C28 C29 1.373(14)
C29 C195 1.375(13)
C29 H29 0.9500
C30 C31 1.340(17)
C30 O3 1.372(13)
C30 C35 1.374(16)
C31 C32 1.386(16)
C31 H31 0.9500
C32 C33 1.385(14)
C32 H32 0.9500
C33 C34 1.328(15)
C33 N20 1.419(13)
C34 C35 1.401(15)
C34 H34 0.9500
C35 H35 0.9500
C36 N20 1.270(11)
C36 C37 1.416(14)
C36 H36 0.9500
C37 C38 1.357(14)
C37 N19 1.364(13)
C38 C39 1.366(15)
C38 H38 0.9500
C39 C40 1.366(14)
C39 H39 0.9500
C40 C41 1.401(13)
C40 C42 1.463(15)
C41 N19 1.331(12)
C41 H41 0.9500
C42 C43 1.371(15)
C42 C47 1.378(15)
C43 C44 1.378(15)
C43 H43 0.9500
C44 C45 1.384(15)
C44 H44 0.9500
C45 C46 1.386(16)
C45 C48 1.468(16)
C46 C47 1.358(15)
C46 H46 0.9500
C47 H47 0.9500
C48 C52 1.348(15)
C48 C49 1.343(16)
C49 C50 1.388(15)
C49 H49 0.9500
C50 C51 1.418(16)
C50 H50 0.9500
C51 N18 1.288(14)
C51 C53 1.453(15)
C52 N18 1.358(14)
C52 H52 0.9500
C53 N17 1.243(13)
C53 H53 0.9500
C54 C55 1.3900
C54 C59 1.3900
C54 N17 1.421(12)
C55 C56 1.3900
C55 H55 0.9500
C56 C57 1.3900
C56 H56 0.9500
C57 O10 1.342(14)
C57 C58 1.3900
C58 C59 1.3900
C58 H58 0.9500
C59 H59 0.9500
C61 C62 1.297(14)
C61 C66 1.298(14)
C61 O2 1.392(12)
C62 C63 1.365(15)
C62 H62 0.9500
C63 C64 1.358(14)
C63 H63 0.9500
C64 C65 1.282(13)
C64 N5 1.435(12)
C65 C66 1.404(14)
C65 H65 0.9500
C66 H66 0.9500
C67 N5 1.260(14)
C67 C68 1.391(16)
C67 H67 0.9500
C68 N6 1.325(14)
C68 C69 1.354(16)
C69 C70 1.388(15)
C69 H69 0.9500
C70 C71 1.350(16)
C70 H70 0.9500
C71 C72 1.349(16)
C71 C73 1.442(16)
C72 N6 1.327(14)
C72 H72 0.9500
C73 C74 1.364(15)
C73 C79 1.378(18)
C74 C75 1.381(15)
C74 H74 0.9500
C75 C76 1.333(15)
C75 H75 0.9500
C76 C78 1.336(16)
C76 C80 1.454(15)
C78 C79 1.396(18)
C78 H78 0.9500
C79 H79 0.9500
C80 C81 1.326(15)
C80 C84 1.421(14)
C81 C82 1.380(15)
C81 H81 0.9500
C82 C83 1.395(14)
C82 H82 0.9500
C83 N7 1.309(12)
C83 C85 1.445(14)
C84 N7 1.305(12)
C84 H84 0.9500
C85 N8 1.309(11)
C85 H85 0.9500
C86 C87 1.315(14)
C86 C91 1.407(15)
C86 N8 1.452(14)
C87 C88 1.432(16)
C87 H87 0.9500
C88 C89 1.306(16)
C88 H88 0.9500
C89 C90 1.348(18)
C89 O6 1.414(17)
C90 C91 1.384(16)
C90 H90 0.9500
C91 H91 0.9500
C92 O5 1.342(10)
C92 C93 1.3900
C92 C97 1.3900
C93 C94 1.3900
C93 H93 0.9500
C94 C95 1.3900
C94 H94 0.9500
C95 N9 1.383(10)
C95 C96 1.3900
C96 C97 1.3900
C96 H96 0.9500
C97 H97 0.9500
C98 N9 1.277(13)
C98 C99 1.434(15)
C98 H98 0.9500
C99 N10 1.355(13)
C99 C100 1.383(16)
C100 C101 1.330(16)
C100 H100 0.9500
C101 C102 1.386(15)
C101 H101 0.9500
C102 C103 1.369(13)
C102 C104 1.423(14)
C103 N10 1.312(11)
C103 H103 0.9500
C104 C105 1.356(14)
C104 C109 1.355(14)
C105 C106 1.320(15)
C105 H105 0.9500
C106 C107 1.384(14)
C106 H106 0.9500
C107 C108 1.368(13)
C107 C110 1.448(14)
C108 C109 1.386(15)
C108 H108 0.9500
C109 H109 0.9500
C110 C111 1.360(15)
C110 C114 1.370(13)
C111 C112 1.355(15)
C111 H111 0.9500
C112 C113 1.371(14)
C112 H112 0.9500
C113 N11 1.349(11)
C113 C115 1.388(13)
C114 N11 1.347(11)
C114 H114 0.9500
C115 N12 1.248(11)
C115 H115 0.9500
C116 C117 1.349(15)
C116 N12 1.425(13)
C116 C121 1.424(15)
C117 C118 1.423(15)
C117 H117 0.9500
C118 C119 1.352(15)
C118 H118 0.9500
C119 C120 1.370(15)
C119 O9 1.408(13)
C120 C121 1.367(15)
C120 H120 0.9500
C121 H121 0.9500
C123 C128 1.330(16)
C123 C124 1.356(16)
C123 O12 1.384(14)
C124 C125 1.403(16)
C124 H124 0.9500
C125 C126 1.370(15)
C125 H125 0.9500
C126 C127 1.290(14)
C126 N16 1.436(13)
C127 C128 1.376(14)
C127 H127 0.9500
C128 H128 0.9500
C129 N16 1.249(14)
C129 C130 1.384(16)
C129 H129 0.9500
C130 N15 1.366(15)
C130 C131 1.368(16)
C131 C132 1.375(15)
C131 H131 0.9500
C132 C133 1.343(16)
C132 H132 0.9500
C133 C134 1.338(15)
C133 C135 1.437(16)
C134 N15 1.344(13)
C134 H134 0.9500
C135 C136 1.308(17)
C135 C140 1.345(18)
C136 C137 1.350(17)
C136 H136 0.9500
C137 C138 1.366(16)
C137 H137 0.9500
C138 C139 1.320(15)
C138 C141 1.499(15)
C139 C140 1.447(17)
C139 H139 0.9500
C140 H140 0.9500
C141 C145 1.321(14)
C141 C142 1.385(16)
C142 C143 1.441(16)
C142 H142 0.9500
C143 C144 1.330(15)
C143 H143 0.9500
C144 N14 1.324(13)
C144 C146 1.438(15)
C145 N14 1.330(12)
C145 H145 0.9500
C146 N13 1.271(14)
C146 H146 0.9500
C147 C148 1.3900
C147 C152 1.3900
C147 N13 1.391(10)
C148 C149 1.3900
C148 H148 0.9500
C149 C150 1.3900
C149 H149 0.9500
C150 O4 1.375(10)
C150 C151 1.3900
C151 C152 1.3900
C151 H151 0.9500
C152 H152 0.9500
C153 C154 1.297(19)
C153 C158 1.35(2)
C153 O7 1.354(17)
C154 C155 1.320(17)
C154 H154 0.9500
C155 C156 1.367(15)
C155 H155 0.9500
C156 C157 1.363(13)
C156 N24 1.411(12)
C157 C158 1.347(15)
C157 H157 0.9500
C158 H158 0.9500
C159 N24 1.288(11)
C159 C160 1.376(13)
C159 H159 0.9500
C160 N23 1.338(10)
C160 C161 1.359(12)
C161 C162 1.379(13)
C161 H161 0.9500
C162 C163 1.374(13)
C162 H162 0.9500
C163 C164 1.410(13)
C163 C165 1.445(14)
C164 N23 1.289(11)
C164 H164 0.9500
C165 C166 1.319(15)
C165 C170 1.364(14)
C166 C167 1.375(17)
C166 H166 0.9500
C167 C168 1.365(15)
C167 H167 0.9500
C168 C169 1.366(16)
C168 C172 1.444(15)
C169 C170 1.422(16)
C169 H169 0.9500
C170 H170 0.9500
C172 C173 1.321(14)
C172 C176 1.421(14)
C173 C174 1.347(15)
C173 H173 0.9500
C174 C175 1.357(15)
C174 H174 0.9500
C175 N22 1.353(13)
C175 C177 1.459(16)
C176 N22 1.309(12)
C176 H176 0.9500
C177 N21 1.260(14)
C177 H177 0.9500
C178 C179 1.3900
C178 C183 1.3900
C178 N21 1.410(12)
C179 C180 1.3900
C179 H179 0.9500
C180 C181 1.3900
C180 H180 0.9500
C181 C182 1.3900
C181 O11 1.429(14)
C182 C183 1.3900
C182 H182 0.9500
C183 H183 0.9500
C184 O2 1.436(12)
C184 H18A 0.9800
C184 H18B 0.9800
C184 H18C 0.9800
C185 O1 1.479(19)
C185 H18D 0.9800
C185 H18E 0.9800
C185 H18F 0.9800
C186 O3 1.422(17)
C186 H18G 0.9800
C186 H18H 0.9800
C186 H18I 0.9800
C187 O4 1.394(14)
C187 H18J 0.9800
C187 H18K 0.9800
C187 H18L 0.9800
C188 O6 1.524(17)
C188 H18M 0.9800
C188 H18N 0.9800
C188 H18O 0.9800
C189 O5 1.695(18)
C189 H18P 0.9800
C189 H18Q 0.9800
C189 H18R 0.9800
C190 O7 1.465(18)
C190 H19A 0.9800
C190 H19B 0.9800
C190 H19C 0.9800
C191 O9 1.492(15)
C191 H19D 0.9800
C191 H19E 0.9800
C191 H19F 0.9800
C192 O8 1.394(12)
C192 H19G 0.9800
C192 H19H 0.9800
C192 H19I 0.9800
C193 O12 1.348(19)
C193 H19J 0.9800
C193 H19K 0.9800
C193 H19L 0.9800
C194 O10 1.227(19)
C194 H19M 0.9800
C194 H19N 0.9800
C194 H19O 0.9800
C195 H195 0.9500
C196 O11 1.204(16)
C196 H19P 0.9800
C196 H19Q 0.9800
C196 H19R 0.9800
N1 Fe1 1.943(8)
N2 Fe1 1.943(8)
N3 Fe4 1.920(8)
N4 Fe4 1.961(7)
N5 Fe1 1.939(10)
N6 Fe1 1.924(10)
N7 Fe3 1.951(8)
N8 Fe3 1.916(9)
N9 Fe3 1.936(8)
N10 Fe3 1.929(8)
N11 Fe4 1.927(7)
N12 Fe4 1.959(8)
N13 Fe3 1.940(9)
N14 Fe3 1.945(9)
N15 Fe2 1.933(10)
N16 Fe2 1.935(9)
N17 Fe2 1.933(10)
N18 Fe2 1.945(9)
N19 Fe1 1.954(8)
N20 Fe1 1.964(8)
N21 Fe2 1.926(9)
N22 Fe2 1.952(9)
N23 Fe4 1.926(8)
N24 Fe4 1.939(8)
F1 B1 1.320(19)
F2 B1 1.37(3)
F3 B1 1.50(2)
F4 B1 1.27(4)
F5 B2 1.262(17)
F6 B2 1.36(2)
F7 B2 1.51(3)
F8 B2 1.22(2)
F9 B3 1.366(16)
F10 B3 1.369(16)
F11 B3 1.394(15)
F12 B3 1.342(16)
F13 B4 1.353(14)
F14 B4 1.380(16)
F15 B4 1.381(16)
F16 B4 1.377(18)
N5A C11A 1.094(10)
C11A C12A 1.559(10)
C12A H12A 0.9800
C12A H12B 0.9800
C12A H12C 0.9800
N1A C1A 1.33(3)
N1A C5A 1.56(4)
C1A C2A 1.545(10)
C2A H2A1 0.9800
C2A H2A2 0.9800
C2A H2A3 0.9800
C5A C6A 1.63(4)
C6A H6A1 0.9800
C6A H6A2 0.9800
C6A H6A3 0.9800
N2A C3A 1.143(17)
C3A C4A 1.70(2)
C4A H4A1 0.9800
C4A H4A2 0.9800
C4A H4A3 0.9800
N4A C7A 1.108(10)
C7A C8A 1.559(10)
C8A H8A1 0.9800
C8A H8A2 0.9800
C8A H8A3 0.9800
C9A N3A 1.115(10)
C9A C10A 1.531(10)
C10A H10A 0.9800
C10A H10B 0.9800
C10A H10C 0.9800

loop_
_geom_torsion_atom_site_label_1
_geom_torsion_atom_site_label_2
_geom_torsion_atom_site_label_3
_geom_torsion_atom_site_label_4
_geom_torsion
C6 C1 C2 C3 -2(2)
O1 C1 C2 C3 -178.8(13)
C1 C2 C3 C4 -1(2)
C2 C3 C4 C5 4(2)
C2 C3 C4 N1 -174.7(12)
C3 C4 C5 C6 -4.1(19)
N1 C4 C5 C6 174.4(10)
C2 C1 C6 C5 2(2)
O1 C1 C6 C5 178.5(11)
C4 C5 C6 C1 0.8(19)
N1 C7 C8 N2 2.7(13)
N1 C7 C8 C9 -178.4(9)
N2 C8 C9 C10 1.6(14)
C7 C8 C9 C10 -177.2(9)
C8 C9 C10 C11 1.5(15)
C9 C10 C11 C12 -3.3(14)
C9 C10 C11 C13 175.7(9)
C10 C11 C12 N2 2.2(13)
C13 C11 C12 N2 -176.8(8)
C10 C11 C13 C14 4.7(15)
C12 C11 C13 C14 -176.4(11)
C10 C11 C13 C18 -169.7(11)
C12 C11 C13 C18 9.2(14)
C18 C13 C14 C15 0(2)
C11 C13 C14 C15 -174.7(12)
C13 C14 C15 C16 -2(2)
C14 C15 C16 C17 3(2)
C14 C15 C16 C19 177.9(12)
C15 C16 C17 C18 -0.8(19)
C19 C16 C17 C18 -175.5(11)
C14 C13 C18 C17 2(2)
C11 C13 C18 C17 176.9(11)
C16 C17 C18 C13 -2(2)
C17 C16 C19 C23 21.0(17)
C15 C16 C19 C23 -153.6(12)
C17 C16 C19 C20 -155.7(11)
C15 C16 C19 C20 29.7(15)
C23 C19 C20 N3 1.5(15)
C16 C19 C20 N3 178.5(9)
N3 C21 C22 C23 4.1(18)
C24 C21 C22 C23 -179.1(11)
C20 C19 C23 C22 0.1(18)
C16 C19 C23 C22 -176.9(11)
C21 C22 C23 C19 -3(2)
N3 C21 C24 N4 0.2(14)
C22 C21 C24 N4 -176.9(11)
C195 C25 C26 C27 2.3(15)
N4 C25 C26 C27 -178.4(8)
C25 C26 C27 C28 -2.1(14)
C26 C27 C28 O8 179.8(9)
C26 C27 C28 C29 1.4(16)
O8 C28 C29 C195 -179.0(9)
C27 C28 C29 C195 -0.8(16)
O3 C30 C31 C32 -178.1(12)
C35 C30 C31 C32 5(2)
C30 C31 C32 C33 -2(2)
C31 C32 C33 C34 -1.3(19)
C31 C32 C33 N20 179.9(11)
C32 C33 C34 C35 1.6(18)
N20 C33 C34 C35 -179.5(11)
C31 C30 C35 C34 -5(2)
O3 C30 C35 C34 178.9(12)
C33 C34 C35 C30 1.4(18)
N20 C36 C37 C38 180.0(10)
N20 C36 C37 N19 -2.8(13)
N19 C37 C38 C39 -0.6(17)
C36 C37 C38 C39 176.3(10)
C37 C38 C39 C40 0.2(17)
C38 C39 C40 C41 -0.7(15)
C38 C39 C40 C42 178.4(10)
C39 C40 C41 N19 1.7(14)
C42 C40 C41 N19 -177.4(9)
C39 C40 C42 C43 -156.0(11)
C41 C40 C42 C43 23.0(15)
C39 C40 C42 C47 21.4(16)
C41 C40 C42 C47 -159.5(10)
C47 C42 C43 C44 -4.1(18)
C40 C42 C43 C44 173.5(10)
C42 C43 C44 C45 2.0(19)
C43 C44 C45 C46 1.5(18)
C43 C44 C45 C48 -176.1(12)
C44 C45 C46 C47 -2.8(18)
C48 C45 C46 C47 174.9(11)
C45 C46 C47 C42 0.6(19)
C43 C42 C47 C46 2.8(17)
C40 C42 C47 C46 -174.7(10)
C46 C45 C48 C52 32(2)
C44 C45 C48 C52 -150.6(13)
C46 C45 C48 C49 -149.5(14)
C44 C45 C48 C49 28(2)
C52 C48 C49 C50 -2(2)
C45 C48 C49 C50 179.4(13)
C48 C49 C50 C51 -5(2)
C49 C50 C51 N18 13(2)
C49 C50 C51 C53 -178.2(14)
C49 C48 C52 N18 2(2)
C45 C48 C52 N18 -179.0(13)
N18 C51 C53 N17 -4(2)
C50 C51 C53 N17 -174.0(14)
C59 C54 C55 C56 0.0
N17 C54 C55 C56 175.0(11)
C54 C55 C56 C57 0.0
C55 C56 C57 O10 -178.7(11)
C55 C56 C57 C58 0.0
O10 C57 C58 C59 178.5(13)
C56 C57 C58 C59 0.0
C57 C58 C59 C54 0.0
C55 C54 C59 C58 0.0
N17 C54 C59 C58 -174.9(11)
C66 C61 C62 C63 -4(2)
O2 C61 C62 C63 -179.8(12)
C61 C62 C63 C64 1(2)
C62 C63 C64 C65 1(2)
C62 C63 C64 N5 179.7(12)
C63 C64 C65 C66 -2.3(18)
N5 C64 C65 C66 179.5(11)
C62 C61 C66 C65 3(2)
O2 C61 C66 C65 179.2(10)
C64 C65 C66 C61 0.3(19)
N5 C67 C68 N6 -4(2)
N5 C67 C68 C69 -177.2(14)
N6 C68 C69 C70 6(2)
C67 C68 C69 C70 179.4(14)
C68 C69 C70 C71 -1(2)
C69 C70 C71 C72 -2(2)
C69 C70 C71 C73 -179.3(13)
C70 C71 C72 N6 1(2)
C73 C71 C72 N6 178.2(13)
C70 C71 C73 C74 6(2)
C72 C71 C73 C74 -170.5(13)
C70 C71 C73 C79 -163.9(16)
C72 C71 C73 C79 19(2)
C79 C73 C74 C75 -5(2)
C71 C73 C74 C75 -175.5(12)
C73 C74 C75 C76 1(2)
C74 C75 C76 C78 3(2)
C74 C75 C76 C80 177.8(11)
C75 C76 C78 C79 -4(3)
C80 C76 C78 C79 -178.9(16)
C74 C73 C79 C78 4(2)
C71 C73 C79 C78 175.2(16)
C76 C78 C79 C73 1(3)
C75 C76 C80 C81 -153.7(13)
C78 C76 C80 C81 20.5(19)
C75 C76 C80 C84 26.1(16)
C78 C76 C80 C84 -159.7(13)
C84 C80 C81 C82 -2.9(17)
C76 C80 C81 C82 176.9(11)
C80 C81 C82 C83 0.8(18)
C81 C82 C83 N7 2.3(17)
C81 C82 C83 C85 -179.1(10)
C81 C80 C84 N7 2.3(15)
C76 C80 C84 N7 -177.5(9)
N7 C83 C85 N8 -1.2(13)
C82 C83 C85 N8 -179.9(10)
C91 C86 C87 C88 -3.3(18)
N8 C86 C87 C88 176.1(10)
C86 C87 C88 C89 1.5(19)
C87 C88 C89 C90 1(2)
C87 C88 C89 O6 178.4(11)
C88 C89 C90 C91 -1(2)
O6 C89 C90 C91 -178.4(13)
C89 C90 C91 C86 -1(2)
C87 C86 C91 C90 3.3(19)
N8 C86 C91 C90 -176.2(11)
O5 C92 C93 C94 -178.9(11)
C97 C92 C93 C94 0.0
C92 C93 C94 C95 0.0
C93 C94 C95 N9 176.4(10)
C93 C94 C95 C96 0.0
N9 C95 C96 C97 -176.4(10)
C94 C95 C96 C97 0.0
C95 C96 C97 C92 0.0
O5 C92 C97 C96 179.0(10)
C93 C92 C97 C96 0.0
N9 C98 C99 N10 0.6(17)
N9 C98 C99 C100 179.9(14)
N10 C99 C100 C101 1(2)
C98 C99 C100 C101 -178.1(15)
C99 C100 C101 C102 0(2)
C100 C101 C102 C103 -1(2)
C100 C101 C102 C104 177.1(13)
C101 C102 C103 N10 0.4(17)
C104 C102 C103 N10 -177.8(10)
C103 C102 C104 C105 179.9(12)
C101 C102 C104 C105 2.0(19)
C103 C102 C104 C109 6.4(18)
C101 C102 C104 C109 -171.6(13)
C109 C104 C105 C106 -3(2)
C102 C104 C105 C106 -177.5(13)
C104 C105 C106 C107 9(2)
C105 C106 C107 C108 -9(2)
C105 C106 C107 C110 173.9(13)
C106 C107 C108 C109 4.4(19)
C110 C107 C108 C109 -178.6(12)
C105 C104 C109 C108 -1(2)
C102 C104 C109 C108 172.8(13)
C107 C108 C109 C104 0(2)
C108 C107 C110 C111 32.4(18)
C106 C107 C110 C111 -150.9(12)
C108 C107 C110 C114 -145.5(11)
C106 C107 C110 C114 31.2(16)
C114 C110 C111 C112 -5.9(18)
C107 C110 C111 C112 176.2(11)
C110 C111 C112 C113 6(2)
C111 C112 C113 N11 -4.0(18)
C111 C112 C113 C115 173.8(12)
C111 C110 C114 N11 4.0(15)
C107 C110 C114 N11 -178.0(8)
N11 C113 C115 N12 -2.7(14)
C112 C113 C115 N12 179.3(11)
N12 C116 C117 C118 -179.2(9)
C121 C116 C117 C118 -1.0(17)
C116 C117 C118 C119 -2.0(17)
C117 C118 C119 C120 7(2)
C117 C118 C119 O9 178.0(10)
C118 C119 C120 C121 -8(2)
O9 C119 C120 C121 -178.5(11)
C119 C120 C121 C116 4.1(19)
C117 C116 C121 C120 -0.1(18)
N12 C116 C121 C120 178.3(10)
C128 C123 C124 C125 1.7(19)
O12 C123 C124 C125 179.9(11)
C123 C124 C125 C126 1.9(19)
C124 C125 C126 C127 -4.6(19)
C124 C125 C126 N16 179.1(11)
C125 C126 C127 C128 3.5(18)
N16 C126 C127 C128 179.9(10)
C124 C123 C128 C127 -3(2)
O12 C123 C128 C127 179.3(12)
C126 C127 C128 C123 0.0(18)
N16 C129 C130 N15 4(2)
N16 C129 C130 C131 -171.9(15)
N15 C130 C131 C132 9(2)
C129 C130 C131 C132 -175.5(14)
C130 C131 C132 C133 -6(2)
C131 C132 C133 C134 -1(2)
C131 C132 C133 C135 -176.7(13)
C132 C133 C134 N15 4(2)
C135 C133 C134 N15 -179.9(13)
C134 C133 C135 C136 -153.9(15)
C132 C133 C135 C136 22(2)
C134 C133 C135 C140 32(2)
C132 C133 C135 C140 -151.8(15)
C140 C135 C136 C137 -2(2)
C133 C135 C136 C137 -175.7(13)
C135 C136 C137 C138 -1(2)
C136 C137 C138 C139 2(2)
C136 C137 C138 C141 178.0(12)
C137 C138 C139 C140 -1.1(19)
C141 C138 C139 C140 -176.9(11)
C136 C135 C140 C139 3(2)
C133 C135 C140 C139 177.3(12)
C138 C139 C140 C135 -2(2)
C139 C138 C141 C145 -165.3(12)
C137 C138 C141 C145 19.1(17)
C139 C138 C141 C142 17.8(17)
C137 C138 C141 C142 -157.9(13)
C145 C141 C142 C143 0.3(18)
C138 C141 C142 C143 177.3(11)
C141 C142 C143 C144 -2(2)
C142 C143 C144 N14 1.8(19)
C142 C143 C144 C146 178.2(11)
C142 C141 C145 N14 0.9(17)
C138 C141 C145 N14 -176.0(9)
N14 C144 C146 N13 -2.9(14)
C143 C144 C146 N13 -179.6(11)
C152 C147 C148 C149 0.0
N13 C147 C148 C149 -179.9(9)
C147 C148 C149 C150 0.0
C148 C149 C150 O4 -174.8(11)
C148 C149 C150 C151 0.0
O4 C150 C151 C152 174.3(12)
C149 C150 C151 C152 0.0
C150 C151 C152 C147 0.0
C148 C147 C152 C151 0.0
N13 C147 C152 C151 179.9(9)
C158 C153 C154 C155 -3(3)
O7 C153 C154 C155 -179.6(16)
C153 C154 C155 C156 -1(3)
C154 C155 C156 C157 0.9(19)
C154 C155 C156 N24 -174.3(12)
C155 C156 C157 C158 3.4(17)
N24 C156 C157 C158 178.7(11)
C156 C157 C158 C153 -7(2)
C154 C153 C158 C157 7(2)
O7 C153 C158 C157 -176.6(14)
N24 C159 C160 N23 1.9(11)
N24 C159 C160 C161 -175.2(8)
N23 C160 C161 C162 4.0(13)
C159 C160 C161 C162 -179.2(8)
C160 C161 C162 C163 -0.4(14)
C161 C162 C163 C164 -0.5(13)
C161 C162 C163 C165 175.7(9)
C162 C163 C164 N23 -2.2(13)
C165 C163 C164 N23 -178.6(8)
C162 C163 C165 C166 -21.0(16)
C164 C163 C165 C166 155.1(11)
C162 C163 C165 C170 160.3(11)
C164 C163 C165 C170 -23.7(14)
C170 C165 C166 C167 2(2)
C163 C165 C166 C167 -176.5(12)
C165 C166 C167 C168 5(2)
C166 C167 C168 C169 -5(2)
C166 C167 C168 C172 174.8(13)
C167 C168 C169 C170 -2(2)
C172 C168 C169 C170 178.8(12)
C166 C165 C170 C169 -8.4(19)
C163 C165 C170 C169 170.4(11)
C168 C169 C170 C165 8(2)
C169 C168 C172 C173 35.2(17)
C167 C168 C172 C173 -144.4(13)
C169 C168 C172 C176 -145.7(12)
C167 C168 C172 C176 34.6(16)
C176 C172 C173 C174 -2.4(16)
C168 C172 C173 C174 176.7(10)
C172 C173 C174 C175 -0.1(17)
C173 C174 C175 N22 2.6(18)
C173 C174 C175 C177 179.3(11)
C173 C172 C176 N22 2.6(15)
C168 C172 C176 N22 -176.5(9)
C174 C175 C177 N21 -177.9(11)
N22 C175 C177 N21 -0.9(14)
C183 C178 C179 C180 0.0
N21 C178 C179 C180 178.5(13)
C178 C179 C180 C181 0.0
C179 C180 C181 C182 0.0
C179 C180 C181 O11 -174.0(14)
C180 C181 C182 C183 0.0
O11 C181 C182 C183 174.4(13)
C181 C182 C183 C178 0.0
C179 C178 C183 C182 0.0
N21 C178 C183 C182 -178.5(13)
C26 C25 C195 C29 -1.8(15)
N4 C25 C195 C29 179.0(9)
C28 C29 C195 C25 0.9(15)
C8 C7 N1 C4 -173.2(9)
C8 C7 N1 Fe1 5.2(12)
C3 C4 N1 C7 -106.0(13)
C5 C4 N1 C7 75.4(14)
C3 C4 N1 Fe1 75.9(14)
C5 C4 N1 Fe1 -102.7(12)
C11 C12 N2 C8 0.9(13)
C11 C12 N2 Fe1 -173.0(6)
C9 C8 N2 C12 -2.8(13)
C7 C8 N2 C12 176.1(8)
C9 C8 N2 Fe1 172.0(7)
C7 C8 N2 Fe1 -9.1(10)
C22 C21 N3 C20 -2.6(15)
C24 C21 N3 C20 -179.8(8)
C22 C21 N3 Fe4 178.9(9)
C24 C21 N3 Fe4 1.7(11)
C19 C20 N3 C21 -0.4(13)
C19 C20 N3 Fe4 178.0(7)
C21 C24 N4 C25 177.2(9)
C21 C24 N4 Fe4 -2.0(12)
C195 C25 N4 C24 65.3(13)
C26 C25 N4 C24 -114.0(10)
C195 C25 N4 Fe4 -115.7(9)
C26 C25 N4 Fe4 65.0(11)
C68 C67 N5 C64 177.5(11)
C68 C67 N5 Fe1 3.5(17)
C65 C64 N5 C67 -77.8(15)
C63 C64 N5 C67 104.1(15)
C65 C64 N5 Fe1 95.2(13)
C63 C64 N5 Fe1 -83.0(13)
C69 C68 N6 C72 -7(2)
C67 C68 N6 C72 178.8(13)
C69 C68 N6 Fe1 175.9(11)
C67 C68 N6 Fe1 2.0(17)
C71 C72 N6 C68 4(2)
C71 C72 N6 Fe1 180.0(11)
C80 C84 N7 C83 0.6(13)
C80 C84 N7 Fe3 -178.1(7)
C82 C83 N7 C84 -2.9(14)
C85 C83 N7 C84 178.4(8)
C82 C83 N7 Fe3 176.0(8)
C85 C83 N7 Fe3 -2.8(11)
C83 C85 N8 C86 178.3(8)
C83 C85 N8 Fe3 4.7(11)
C87 C86 N8 C85 79.0(13)
C91 C86 N8 C85 -101.5(11)
C87 C86 N8 Fe3 -108.4(11)
C91 C86 N8 Fe3 71.1(13)
C99 C98 N9 C95 -178.9(11)
C99 C98 N9 Fe3 0.1(15)
C96 C95 N9 C98 -103.9(11)
C94 C95 N9 C98 79.7(11)
C96 C95 N9 Fe3 77.4(10)
C94 C95 N9 Fe3 -99.1(9)
C102 C103 N10 C99 1.0(15)
C102 C103 N10 Fe3 179.4(8)
C100 C99 N10 C103 -1.7(17)
C98 C99 N10 C103 177.6(10)
C100 C99 N10 Fe3 179.6(11)
C98 C99 N10 Fe3 -1.1(13)
C112 C113 N11 C114 2.0(14)
C115 C113 N11 C114 -176.2(8)
C112 C113 N11 Fe4 177.9(9)
C115 C113 N11 Fe4 -0.3(11)
C110 C114 N11 C113 -2.1(13)
C110 C114 N11 Fe4 -177.4(7)
C113 C115 N12 C116 171.4(10)
C113 C115 N12 Fe4 4.3(13)
C117 C116 N12 C115 110.8(12)
C121 C116 N12 C115 -67.5(13)
C117 C116 N12 Fe4 -83.6(12)
C121 C116 N12 Fe4 98.1(10)
C144 C146 N13 C147 -175.8(8)
C144 C146 N13 Fe3 0.0(13)
C148 C147 N13 C146 56.9(11)
C152 C147 N13 C146 -122.9(9)
C148 C147 N13 Fe3 -118.1(7)
C152 C147 N13 Fe3 62.1(9)
C143 C144 N14 C145 -0.7(16)
C146 C144 N14 C145 -177.3(9)
C143 C144 N14 Fe3 -179.1(10)
C146 C144 N14 Fe3 4.3(11)
C141 C145 N14 C144 -0.8(15)
C141 C145 N14 Fe3 177.4(8)
C133 C134 N15 C130 -1(2)
C133 C134 N15 Fe2 -174.8(11)
C131 C130 N15 C134 -6(2)
C129 C130 N15 C134 177.9(13)
C131 C130 N15 Fe2 169.1(11)
C129 C130 N15 Fe2 -7.1(16)
C130 C129 N16 C126 -179.4(12)
C130 C129 N16 Fe2 1.3(19)
C127 C126 N16 C129 71.9(17)
C125 C126 N16 C129 -111.7(15)
C127 C126 N16 Fe2 -108.9(11)
C125 C126 N16 Fe2 67.5(14)
C51 C53 N17 C54 175.2(12)
C51 C53 N17 Fe2 1.5(17)
C55 C54 N17 C53 -109.0(13)
C59 C54 N17 C53 65.9(15)
C55 C54 N17 Fe2 63.6(13)
C59 C54 N17 Fe2 -121.5(9)
C50 C51 N18 C52 -13(2)
C53 C51 N18 C52 177.3(12)
C50 C51 N18 Fe2 174.3(12)
C53 C51 N18 Fe2 4.4(17)
C48 C52 N18 C51 5(2)
C48 C52 N18 Fe2 176.7(11)
C40 C41 N19 C37 -2.1(14)
C40 C41 N19 Fe1 174.7(7)
C38 C37 N19 C41 1.6(15)
C36 C37 N19 C41 -175.7(8)
C38 C37 N19 Fe1 -175.7(8)
C36 C37 N19 Fe1 7.0(11)
C37 C36 N20 C33 -177.3(9)
C37 C36 N20 Fe1 -2.7(11)
C34 C33 N20 C36 -123.8(11)
C32 C33 N20 C36 55.0(14)
C34 C33 N20 Fe1 62.5(14)
C32 C33 N20 Fe1 -118.7(10)
C175 C177 N21 C178 178.7(10)
C175 C177 N21 Fe2 8.0(13)
C179 C178 N21 C177 98.3(11)
C183 C178 N21 C177 -83.2(12)
C179 C178 N21 Fe2 -93.3(11)
C183 C178 N21 Fe2 85.2(12)
C172 C176 N22 C175 -0.3(14)
C172 C176 N22 Fe2 -172.3(7)
C174 C175 N22 C176 -2.4(15)
C177 C175 N22 C176 -179.6(9)
C174 C175 N22 Fe2 170.6(9)
C177 C175 N22 Fe2 -6.6(11)
C163 C164 N23 C160 5.5(12)
C163 C164 N23 Fe4 -167.0(6)
C161 C160 N23 C164 -6.4(12)
C159 C160 N23 C164 176.4(7)
C161 C160 N23 Fe4 167.0(7)
C159 C160 N23 Fe4 -10.2(9)
C160 C159 N24 C156 -177.1(8)
C160 C159 N24 Fe4 7.1(10)
C155 C156 N24 C159 -100.7(12)
C157 C156 N24 C159 84.3(11)
C155 C156 N24 Fe4 74.6(12)
C157 C156 N24 Fe4 -100.4(10)
C2 C1 O1 C185 -176.3(14)
C6 C1 O1 C185 7(2)
C62 C61 O2 C184 5.9(17)
C66 C61 O2 C184 -170.6(11)
C31 C30 O3 C186 -174.9(13)
C35 C30 O3 C186 1.7(19)
C151 C150 O4 C187 1(2)
C149 C150 O4 C187 175.9(13)
C93 C92 O5 C189 -12.8(12)
C97 C92 O5 C189 168.3(7)
C88 C89 O6 C188 -178.4(15)
C90 C89 O6 C188 -1(2)
C154 C153 O7 C190 172.2(16)
C158 C153 O7 C190 -4(3)
C27 C28 O8 C192 -172.5(9)
C29 C28 O8 C192 5.8(15)
C118 C119 O9 C191 -177.4(12)
C120 C119 O9 C191 -5.6(18)
C58 C57 O10 C194 -16.0(19)
C56 C57 O10 C194 162.6(13)
C182 C181 O11 C196 159.7(17)
C180 C181 O11 C196 -26(2)
C128 C123 O12 C193 -1(2)
C124 C123 O12 C193 -179.1(14)
C68 N6 Fe1 N5 -0.2(10)
C72 N6 Fe1 N5 -176.5(13)
C68 N6 Fe1 N1 96.4(10)
C72 N6 Fe1 N1 -79.9(12)
C68 N6 Fe1 N2 178.1(10)
C72 N6 Fe1 N2 1.9(12)
C68 N6 Fe1 N19 -87.5(10)
C72 N6 Fe1 N19 96.2(12)
C68 N6 Fe1 N20 -60(3)
C72 N6 Fe1 N20 124(3)
C67 N5 Fe1 N6 -1.8(10)
C64 N5 Fe1 N6 -175.0(9)
C67 N5 Fe1 N1 -89.8(10)
C64 N5 Fe1 N1 96.9(9)
C67 N5 Fe1 N2 -17(4)
C64 N5 Fe1 N2 169(3)
C67 N5 Fe1 N19 90.7(10)
C64 N5 Fe1 N19 -82.6(9)
C67 N5 Fe1 N20 171.8(10)
C64 N5 Fe1 N20 -1.5(9)
C7 N1 Fe1 N6 84.4(8)
C4 N1 Fe1 N6 -97.4(10)
C7 N1 Fe1 N5 166.3(8)
C4 N1 Fe1 N5 -15.6(10)
C7 N1 Fe1 N2 -7.9(7)
C4 N1 Fe1 N2 170.2(10)
C7 N1 Fe1 N19 -21(6)
C4 N1 Fe1 N19 157(5)
C7 N1 Fe1 N20 -98.7(8)
C4 N1 Fe1 N20 79.5(10)
C12 N2 Fe1 N6 94.8(8)
C8 N2 Fe1 N6 -79.4(7)
C12 N2 Fe1 N5 110(3)
C8 N2 Fe1 N5 -64(3)
C12 N2 Fe1 N1 -176.6(8)
C8 N2 Fe1 N1 9.2(6)
C12 N2 Fe1 N19 2.5(8)
C8 N2 Fe1 N19 -171.7(7)
C12 N2 Fe1 N20 -78.9(8)
C8 N2 Fe1 N20 106.9(6)
C41 N19 Fe1 N6 -7.2(8)
C37 N19 Fe1 N6 169.8(7)
C41 N19 Fe1 N5 -89.1(8)
C37 N19 Fe1 N5 87.9(7)
C41 N19 Fe1 N1 99(6)
C37 N19 Fe1 N1 -84(6)
C41 N19 Fe1 N2 85.2(8)
C37 N19 Fe1 N2 -97.8(7)
C41 N19 Fe1 N20 176.4(8)
C37 N19 Fe1 N20 -6.6(7)
C36 N20 Fe1 N6 -23(3)
C33 N20 Fe1 N6 151(3)
C36 N20 Fe1 N5 -81.9(7)
C33 N20 Fe1 N5 92.1(9)
C36 N20 Fe1 N1 -178.9(7)
C33 N20 Fe1 N1 -5.0(9)
C36 N20 Fe1 N2 99.1(7)
C33 N20 Fe1 N2 -86.9(9)
C36 N20 Fe1 N19 5.1(7)
C33 N20 Fe1 N19 179.1(9)
C177 N21 Fe2 N15 -37(3)
C178 N21 Fe2 N15 155(3)
C177 N21 Fe2 N16 -98.8(8)
C178 N21 Fe2 N16 93.2(10)
C177 N21 Fe2 N17 164.3(8)
C178 N21 Fe2 N17 -3.7(11)
C177 N21 Fe2 N18 83.4(9)
C178 N21 Fe2 N18 -84.6(10)
C177 N21 Fe2 N22 -9.0(8)
C178 N21 Fe2 N22 -177.0(11)
C134 N15 Fe2 N21 118(3)
C130 N15 Fe2 N21 -57(3)
C134 N15 Fe2 N16 -179.6(13)
C130 N15 Fe2 N16 6.1(10)
C134 N15 Fe2 N17 -83.4(12)
C130 N15 Fe2 N17 102.2(10)
C134 N15 Fe2 N18 -2.4(13)
C130 N15 Fe2 N18 -176.7(10)
C134 N15 Fe2 N22 90.1(12)
C130 N15 Fe2 N22 -84.3(10)
C129 N16 Fe2 N21 169.2(11)
C126 N16 Fe2 N21 -10.0(10)
C129 N16 Fe2 N15 -4.1(11)
C126 N16 Fe2 N15 176.7(10)
C129 N16 Fe2 N17 -93.6(11)
C126 N16 Fe2 N17 87.1(10)
C129 N16 Fe2 N18 -34(5)
C126 N16 Fe2 N18 146(4)
C129 N16 Fe2 N22 88.3(11)
C126 N16 Fe2 N22 -90.9(10)
C53 N17 Fe2 N21 -87.8(11)
C54 N17 Fe2 N21 99.4(12)
C53 N17 Fe2 N15 94.9(11)
C54 N17 Fe2 N15 -77.9(12)
C53 N17 Fe2 N16 175.9(11)
C54 N17 Fe2 N16 3.2(13)
C53 N17 Fe2 N18 0.7(11)
C54 N17 Fe2 N18 -172.0(13)
C53 N17 Fe2 N22 -20(4)
C54 N17 Fe2 N22 167(3)
C51 N18 Fe2 N21 93.6(11)
C52 N18 Fe2 N21 -78.2(12)
C51 N18 Fe2 N15 -92.9(11)
C52 N18 Fe2 N15 95.3(12)
C51 N18 Fe2 N16 -63(5)
C52 N18 Fe2 N16 125(4)
C51 N18 Fe2 N17 -3.1(11)
C52 N18 Fe2 N17 -174.9(13)
C51 N18 Fe2 N22 174.4(11)
C52 N18 Fe2 N22 2.6(12)
C176 N22 Fe2 N21 -179.3(8)
C175 N22 Fe2 N21 8.5(7)
C176 N22 Fe2 N15 -2.8(8)
C175 N22 Fe2 N15 -175.0(7)
C176 N22 Fe2 N16 -83.9(9)
C175 N22 Fe2 N16 103.9(7)
C176 N22 Fe2 N17 112(4)
C175 N22 Fe2 N17 -60(4)
C176 N22 Fe2 N18 91.4(9)
C175 N22 Fe2 N18 -80.7(8)
C85 N8 Fe3 N10 87.3(7)
C86 N8 Fe3 N10 -85.1(9)
C85 N8 Fe3 N9 169.3(7)
C86 N8 Fe3 N9 -3.1(9)
C85 N8 Fe3 N13 -94.5(7)
C86 N8 Fe3 N13 93.1(9)
C85 N8 Fe3 N14 -19(5)
C86 N8 Fe3 N14 168(5)
C85 N8 Fe3 N7 -4.9(7)
C86 N8 Fe3 N7 -177.3(9)
C103 N10 Fe3 N8 -81.4(9)
C99 N10 Fe3 N8 97.0(8)
C103 N10 Fe3 N9 -177.5(9)
C99 N10 Fe3 N9 0.9(8)
C103 N10 Fe3 N13 112(3)
C99 N10 Fe3 N13 -70(3)
C103 N10 Fe3 N14 94.6(9)
C99 N10 Fe3 N14 -86.9(8)
C103 N10 Fe3 N7 -0.8(9)
C99 N10 Fe3 N7 177.6(8)
C98 N9 Fe3 N8 -89.8(9)
C95 N9 Fe3 N8 89.0(10)
C98 N9 Fe3 N10 -0.6(9)
C95 N9 Fe3 N10 178.2(10)
C98 N9 Fe3 N13 172.3(9)
C95 N9 Fe3 N13 -8.9(10)
C98 N9 Fe3 N14 90.8(9)
C95 N9 Fe3 N14 -90.4(10)
C98 N9 Fe3 N7 -30(4)
C95 N9 Fe3 N7 148(3)
C146 N13 Fe3 N8 177.8(8)
C147 N13 Fe3 N8 -7.1(8)
C146 N13 Fe3 N10 -16(3)
C147 N13 Fe3 N10 159(2)
C146 N13 Fe3 N9 -85.4(8)
C147 N13 Fe3 N9 89.7(8)
C146 N13 Fe3 N14 1.8(8)
C147 N13 Fe3 N14 176.9(8)
C146 N13 Fe3 N7 97.2(8)
C147 N13 Fe3 N7 -87.8(8)
C144 N14 Fe3 N8 -79(5)
C145 N14 Fe3 N8 103(5)
C144 N14 Fe3 N10 174.4(7)
C145 N14 Fe3 N10 -3.8(8)
C144 N14 Fe3 N9 92.3(7)
C145 N14 Fe3 N9 -85.9(8)
C144 N14 Fe3 N13 -3.4(7)
C145 N14 Fe3 N13 178.4(8)
C144 N14 Fe3 N7 -93.4(7)
C145 N14 Fe3 N7 88.4(8)
C84 N7 Fe3 N8 -177.1(8)
C83 N7 Fe3 N8 4.1(7)
C84 N7 Fe3 N10 93.2(8)
C83 N7 Fe3 N10 -85.6(7)
C84 N7 Fe3 N9 123(3)
C83 N7 Fe3 N9 -56(3)
C84 N7 Fe3 N13 -79.8(8)
C83 N7 Fe3 N13 101.4(7)
C84 N7 Fe3 N14 1.8(8)
C83 N7 Fe3 N14 -176.9(7)
C21 N3 Fe4 N23 -93.3(7)
C20 N3 Fe4 N23 88.3(7)
C21 N3 Fe4 N11 175.7(7)
C20 N3 Fe4 N11 -2.7(7)
C21 N3 Fe4 N24 -68(4)
C20 N3 Fe4 N24 113(4)
C21 N3 Fe4 N4 -2.1(7)
C20 N3 Fe4 N4 179.5(8)
C21 N3 Fe4 N12 95.9(7)
C20 N3 Fe4 N12 -82.4(7)
C164 N23 Fe4 N3 1.6(8)
C160 N23 Fe4 N3 -171.1(6)
C164 N23 Fe4 N11 94.5(7)
C160 N23 Fe4 N11 -78.2(6)
C164 N23 Fe4 N24 -176.3(8)
C160 N23 Fe4 N24 11.1(6)
C164 N23 Fe4 N4 -78.8(7)
C160 N23 Fe4 N4 108.5(6)
C164 N23 Fe4 N12 100(2)
C160 N23 Fe4 N12 -73(2)
C113 N11 Fe4 N3 -84.0(7)
C114 N11 Fe4 N3 91.4(7)
C113 N11 Fe4 N23 -179.1(7)
C114 N11 Fe4 N23 -3.7(7)
C113 N11 Fe4 N24 100.5(7)
C114 N11 Fe4 N24 -84.1(7)
C113 N11 Fe4 N4 -67(3)
C114 N11 Fe4 N4 109(3)
C113 N11 Fe4 N12 1.8(7)
C114 N11 Fe4 N12 177.2(8)
C159 N24 Fe4 N3 -35(4)
C156 N24 Fe4 N3 150(4)
C159 N24 Fe4 N23 -9.6(6)
C156 N24 Fe4 N23 174.8(7)
C159 N24 Fe4 N11 81.3(6)
C156 N24 Fe4 N11 -94.3(7)
C159 N24 Fe4 N4 -100.4(6)
C156 N24 Fe4 N4 84.0(7)
C159 N24 Fe4 N12 161.0(6)
C156 N24 Fe4 N12 -14.6(7)
C24 N4 Fe4 N3 2.2(7)
C25 N4 Fe4 N3 -176.9(8)
C24 N4 Fe4 N23 97.0(8)
C25 N4 Fe4 N23 -82.1(8)
C24 N4 Fe4 N11 -15(3)
C25 N4 Fe4 N11 165(2)
C24 N4 Fe4 N24 177.6(7)
C25 N4 Fe4 N24 -1.5(8)
C24 N4 Fe4 N12 -82.8(7)
C25 N4 Fe4 N12 98.1(8)
C115 N12 Fe4 N3 90.2(8)
C116 N12 Fe4 N3 -76.0(9)
C115 N12 Fe4 N23 -9(2)
C116 N12 Fe4 N23 -175.1(19)
C115 N12 Fe4 N11 -3.3(7)
C116 N12 Fe4 N11 -169.5(9)
C115 N12 Fe4 N24 -91.2(8)
C116 N12 Fe4 N24 102.6(9)
C115 N12 Fe4 N4 169.9(8)
C116 N12 Fe4 N4 3.7(9)
C5A N1A C1A C2A -13(12)
C1A N1A C5A C6A -26(24)

loop_
_platon_squeeze_void_nr
_platon_squeeze_void_average_x
_platon_squeeze_void_average_y
_platon_squeeze_void_average_z
_platon_squeeze_void_volume
_platon_squeeze_void_count_electrons
_platon_squeeze_void_content
1 0.000 0.000 0.000 337 50 ' '
2 0.000 0.500 0.000 180 25 ' '
3 0.000 0.453 0.250 763 103 ' '
4 0.000 0.000 0.500 337 50 ' '
5 0.000 0.500 0.500 180 25 ' '
6 0.000 0.547 0.750 763 102 ' '
7 0.202 0.062 0.432 7 0 ' '
8 0.202 0.937 0.932 7 0 ' '
9 0.298 0.562 0.068 7 0 ' '
10 0.298 0.437 0.568 7 0 ' '
11 0.500 -0.047 0.250 763 103 ' '
12 0.500 1.047 0.750 763 102 ' '
13 0.500 0.500 0.500 337 50 ' '
14 0.500 0.500 1.000 337 50 ' '
15 0.500 0.000 0.000 180 25 ' '
16 0.500 1.000 0.500 180 25 ' '
17 0.702 0.562 0.432 7 0 ' '
18 0.702 0.437 0.932 7 0 ' '
19 0.798 0.062 0.068 7 0 ' '
20 0.798 0.937 0.568 7 0 ' '
